data_1569947
loop_
_publ_author_name
'Boggiano, Andrew C.'
'Studvick, Chad M.'
'Steiner, Alexander'
'Bacsa, John'
'Popov, Ivan A.'
'La Pierre, Henry S.'

_publ_section_title
;
 Structural distortion by alkali metal cations modulates the redox and
 electronic properties of Ce<sup>3+</sup> imidophosphorane complexes.
;
_journal_issue 42
_journal_name_full 'Chemical science'
_journal_page_first 11708
_journal_page_last 11717
_journal_paper_doi 10.1039/d3sc04262f
_journal_volume 14
_journal_year 2023
_chemical_formula_moiety '2(C56 H128 Ce N16 Na P4), C4 H10 O'
_chemical_formula_sum 'C116 H266 Ce2 N32 Na2 O P8'
_chemical_formula_weight 2699.57
_space_group_crystal_system monoclinic
_space_group_IT_number 14
_space_group_name_Hall '-P 2yn'
_space_group_name_H-M_alt 'P 1 21/n 1'
_atom_sites_solution_hydrogens geom
_atom_sites_solution_primary dual
_audit_creation_date 2023-03-06
_audit_creation_method
;
Olex2 1.5
(compiled 2023.02.24 svn.rf166f9f3 for OlexSys, GUI svn.r6725)
;
_audit_update_record
;
2023-03-13 deposited with the CCDC.	2023-09-18 downloaded from the CCDC.
;
_cell_angle_alpha 90
_cell_angle_beta 99.179(2)
_cell_angle_gamma 90
_cell_formula_units_Z 2
_cell_length_a 14.1551(7)
_cell_length_b 23.2285(12)
_cell_length_c 22.8762(12)
_cell_measurement_reflns_used 9891
_cell_measurement_temperature 100(2)
_cell_measurement_theta_max 34.303
_cell_measurement_theta_min 2.37
_cell_volume 7425.4(7)
_computing_cell_refinement 'SAINT V8.40B (Bruker, 2016)'
_computing_data_collection 'APEX2  v2016.5-1 (Bruker, 2014)'
_computing_data_reduction 'SAINT V8.40B (Bruker, 2016)'
_computing_molecular_graphics 'Olex2 1.5 (Dolomanov et al., 2009)'
_computing_publication_material 'Olex2 1.5 (Dolomanov et al., 2009)'
_computing_structure_refinement 'SHELXL-2014 (Sheldrick, 2015)'
_computing_structure_solution 'SHELXT (Sheldrick, 2015)'
_diffrn_ambient_temperature 100(2)
_diffrn_detector_area_resol_mean 7.495
_diffrn_measured_fraction_theta_full 0.992
_diffrn_measured_fraction_theta_max 0.995
_diffrn_measurement_device_type 'Bruker D8 VENTURE diffractometer'
_diffrn_measurement_method '\f and \w scans with a narrow frame width'
_diffrn_radiation_monochromator 'multilayer mirror'
_diffrn_radiation_type MoK\a
_diffrn_radiation_wavelength 0.71073
_diffrn_reflns_av_R_equivalents 0.0784
_diffrn_reflns_av_unetI/netI 0.0361
_diffrn_reflns_Laue_measured_fraction_full 0.992
_diffrn_reflns_Laue_measured_fraction_max 0.995
_diffrn_reflns_limit_h_max 20
_diffrn_reflns_limit_h_min -17
_diffrn_reflns_limit_k_max 33
_diffrn_reflns_limit_k_min -33
_diffrn_reflns_limit_l_max 32
_diffrn_reflns_limit_l_min -32
_diffrn_reflns_number 225204
_diffrn_reflns_point_group_measured_fraction_full 0.992
_diffrn_reflns_point_group_measured_fraction_max 0.995
_diffrn_reflns_theta_full 25.242
_diffrn_reflns_theta_max 30.508
_diffrn_reflns_theta_min 1.701
_diffrn_source 'microfocus sealed tube'
_diffrn_source_current 1.4
_diffrn_source_power 0.05500000000000001
_diffrn_source_voltage 50
_diffrn_standards_number 0
_exptl_absorpt_coefficient_mu 0.751
_exptl_absorpt_correction_T_max 0.6392
_exptl_absorpt_correction_T_min 0.5655
_exptl_absorpt_correction_type multi-scan
_exptl_absorpt_process_details
;
SADABS-2016/2 (Bruker,2016/2) was used for absorption correction.
wR2(int) was 0.1248 before and 0.0981 after correction.
The Ratio of minimum to maximum transmission is 0.8847.
The \l/2 correction factor is Not present.
;
_exptl_crystal_colour yellow
_exptl_crystal_colour_primary yellow
_exptl_crystal_density_diffrn 1.207
_exptl_crystal_description plate
_exptl_crystal_F_000 2904
_exptl_crystal_recrystallization_method 'The material was recrystallised from --- by as supplied'
_exptl_crystal_size_max 0.426
_exptl_crystal_size_mid 0.374
_exptl_crystal_size_min 0.228
_refine_diff_density_max 1.961
_refine_diff_density_min -1.586
_refine_diff_density_rms 0.111
_refine_ls_extinction_coef 0.00088(10)
_refine_ls_extinction_expression Fc^*^=kFc[1+0.001xFc^2^\l^3^/sin(2\q)]^-1/4^
_refine_ls_extinction_method 'SHELXL-2018/3 (Sheldrick 2018)'
_refine_ls_goodness_of_fit_ref 1.036
_refine_ls_hydrogen_treatment constr
_refine_ls_matrix_type full
_refine_ls_number_parameters 1020
_refine_ls_number_reflns 22555
_refine_ls_number_restraints 2567
_refine_ls_restrained_S_all 1.224
_refine_ls_R_factor_all 0.0536
_refine_ls_R_factor_gt 0.0446
_refine_ls_shift/su_max 0.006
_refine_ls_shift/su_mean 0.000
_refine_ls_structure_factor_coef Fsqd
_refine_ls_weighting_details 'w=1/[\s^2^(Fo^2^)+(0.0471P)^2^+18.6239P] where P=(Fo^2^+2Fc^2^)/3'
_refine_ls_weighting_scheme calc
_refine_ls_wR_factor_gt 0.1069
_refine_ls_wR_factor_ref 0.1145
_reflns_Friedel_coverage 0.000
_reflns_number_gt 19522
_reflns_number_total 22555
_reflns_threshold_expression 'I > 2\s(I)'
_cod_data_source_file d3sc04262f2.cif
_cod_data_source_block ab-b174
_cod_depositor_comments 'Adding full bibliography for 1569945--1569949.cif.'
_cod_database_code 1569947
_shelx_shelxl_version_number 2018/3
_shelx_space_group_comment
;
The symmetry employed for this shelxl refinement is uniquely defined
by the following loop, which should always be used as a source of
symmetry information in preference to the above space-group names.
They are only intended as comments.
;
_shelx_estimated_absorpt_t_max 0.847
_shelx_estimated_absorpt_t_min 0.740
_olex2_refinement_description
;
1. Shared sites
{N3A, N3B}
{N4A, N4B}
{N1A, N1B}
{N2A, N2B}
2. Restrained distances
 O1S_1-C1S_1
 2.3917 with sigma of 0.004
 O1S_1-C3S_1 = O1S_1-C2S_1
 1.4204 with sigma of 0.002
 C4S_1-C3S_1 = C2S_1-C1S_1
 1.5202 with sigma of 0.002
 C2S_1-C3S_1
 2.3753 with sigma of 0.004
 P1B-N6B \\sim P1A-N6A \\sim P1B-N5B \\sim P1A-N5A
 with sigma of 0.002
 N9A-C17A \\sim N9B-C17B \\sim N8A-C21A \\sim N8B-C21B
 with sigma of 0.02
 N8B-C15B \\sim N8A-C15A \\sim N9B-C16B \\sim N9A-C16A
 with sigma of 0.02
 C34A-C31A \\sim C32A-C31A \\sim C33A-C31A \\sim C37A-C35A \\sim C38A-C35A
\\sim C36A-C35A
 with sigma of 0.01
 C36A-C35A \\sim C38A-C35A \\sim C37A-C35A
 with sigma of 0.01
 N11B-C35B \\sim N12B-C31B
 with sigma of 0.002
 C38B-C36B \\sim C36B-C37B \\sim C38B-C37B
 with sigma of 0.002
 O1S_1-C4S_1 \\sim O1S_1-C1S_1
 with sigma of 0.002
3. Uiso/Uaniso restraints and constraints
C1S_1 \\sim C4S_1: within 2A with sigma of 0.04 and sigma for terminal atoms of
0.08 within 2A
C2S_1 \\sim C3S_1: within 2A with sigma of 0.04 and sigma for terminal atoms of
0.08 within 2A
Uanis(C42B) \\sim Ueq, Uanis(C40A) \\sim Ueq, Uanis(C56B) \\sim Ueq,
Uanis(C26B) \\sim Ueq, Uanis(C6B) \\sim Ueq, Uanis(C1A) \\sim Ueq: with sigma
of 0.003 and sigma for terminal atoms of 0.006
Uanis(C2B) \\sim Ueq, Uanis(C2A) \\sim Ueq: with sigma of 0.002 and sigma for
terminal atoms of 0.004
Uanis(C3B) \\sim Ueq, Uanis(C3A) \\sim Ueq, Uanis(C5B) \\sim Ueq, Uanis(C5A)
\\sim Ueq: with sigma of 0.002 and sigma for terminal atoms of 0.004
Uanis(C55A) \\sim Ueq, Uanis(C55B) \\sim Ueq, Uanis(C56A) \\sim Ueq,
Uanis(C56B) \\sim Ueq: with sigma of 0.002 and sigma for terminal atoms of 0.004
Uanis(C41B) \\sim Ueq, Uanis(C41A) \\sim Ueq, Uanis(C42B) \\sim Ueq: with sigma
of 0.002 and sigma for terminal atoms of 0.004
Uanis(C39A) \\sim Ueq, Uanis(C40A) \\sim Ueq: with sigma of 0.002 and sigma for
terminal atoms of 0.004
Uanis(C15B) \\sim Ueq, Uanis(C16B) \\sim Ueq, Uanis(C25B) \\sim Ueq,
Uanis(C26B) \\sim Ueq: with sigma of 0.002 and sigma for terminal atoms of 0.004
Uanis(N16B) \\sim Ueq, Uanis(N11B) \\sim Ueq: with sigma of 0.002 and sigma for
terminal atoms of 0.004
Uanis(N13B) \\sim Ueq, Uanis(N11B) \\sim Ueq: with sigma of 0.002 and sigma for
terminal atoms of 0.004
Uanis(Na1B) = Uanis(Na1A)
Uanis(P1B) = Uanis(P1A)
Uanis(N1A) = Uanis(N1B)
Uanis(N5A) = Uanis(N5B)
Uanis(N6A) = Uanis(N6B)
Uanis(N7A) = Uanis(N7B)
Uanis(C1A) = Uanis(C1B)
Uanis(C2A) = Uanis(C2B)
Uanis(C7A) = Uanis(C7B)
Uanis(C8A) = Uanis(C10B)
Uanis(C9A) = Uanis(C8B)
Uanis(C10A) = Uanis(C9B)
Uanis(C3A) = Uanis(C3B)
Uanis(C4A) = Uanis(C4B)
Uanis(C5A) = Uanis(C5B)
Uanis(C6A) = Uanis(C6B)
Uanis(C13A) = Uanis(C13B)
Uanis(C14A) = Uanis(C14B)
Uanis(C11A) = Uanis(C11B)
Uanis(C12A) = Uanis(C12B)
Uanis(P2A) = Uanis(P2B)
Uanis(N2A) = Uanis(N2B)
Uanis(N8A) = Uanis(N8B)
Uanis(N9A) = Uanis(N9B)
Uanis(N10A) = Uanis(N10B)
Uanis(C15A) = Uanis(C15B)
Uanis(C16A) = Uanis(C16B)
Uanis(C21A) = Uanis(C21B)
Uanis(C22A) = Uanis(C22B)
Uanis(C23A) = Uanis(C23B)
Uanis(C24A) = Uanis(C24B)
Uanis(C17A) = Uanis(C17B)
Uanis(C18A) = Uanis(C18B)
Uanis(C19A) = Uanis(C19B)
Uanis(C20A) = Uanis(C20B)
Uanis(C27A) = Uanis(C27B)
Uanis(C28A) = Uanis(C28B)
Uanis(C25A) = Uanis(C25B)
Uanis(C26A) = Uanis(C26B)
Uanis(P4A) = Uanis(P4B)
Uanis(N4A) = Uanis(N4B)
Uanis(N15A) = Uanis(N15B)
Uanis(N14A) = Uanis(N14B)
Uanis(N16A) = Uanis(N16B)
Uanis(C44A) = Uanis(C44B)
Uanis(C43A) = Uanis(C43B)
Uanis(C45A) = Uanis(C45B)
Uanis(C46A) = Uanis(C46B)
Uanis(C47A) = Uanis(C47B)
Uanis(C48A) = Uanis(C48B)
Uanis(C49A) = Uanis(C49B)
Uanis(C52A) = Uanis(C52B)
Uanis(C50A) = Uanis(C50B)
Uanis(C51A) = Uanis(C51B)
Uanis(C55A) = Uanis(C55B)
Uanis(C56A) = Uanis(C56B)
Uanis(C53A) = Uanis(C53B)
Uanis(C54A) = Uanis(C54B)
Uanis(P3A) = Uanis(P3B)
Uanis(N3A) = Uanis(N3B)
Uanis(N12A) = Uanis(N12B)
Uanis(N11A) = Uanis(N11B)
Uanis(N13A) = Uanis(N13B)
Uanis(C30A) = Uanis(C30B)
Uanis(C29A) = Uanis(C29B)
Uanis(C31A) = Uanis(C31B)
Uanis(C32A) = Uanis(C32B)
Uanis(C33A) = Uanis(C33B)
Uanis(C34A) = Uanis(C34B)
Uanis(C35A) = Uanis(C35B)
Uanis(C38A) = Uanis(C36B)
Uanis(C36A) = Uanis(C37B)
Uanis(C37A) = Uanis(C38B)
Uanis(C41A) = Uanis(C41B)
Uanis(C42A) = Uanis(C42B)
Uanis(C39A) = Uanis(C39B)
Uanis(C40A) = Uanis(C40B)
Uanis(C37B) = Uanis(C36B) = Uanis(C38B)
4. Rigid body (RIGU) restrains
 Ce1, N3B, N4B, N1A, N2A, Na1A, P3B, P4B, P1A, P2A, N8A, N5A, C8A, C22A, N13B,
 N11B, N12B, N15B, N14B, N16B, N7A, N6A, N10A, N9A, C15A, C21A, C1A, C7A, C41B,
 C39B, C29B, C35B, C30B, C31B, C44B, C45B, C43B, C49B, C55B, C53B, C13A, C11A,
 C2A, C3A, C27A, C25A, C16A, C17A, C24A, C23A, C9A, C10A, C42B, C40B, C38B,
 C37B, C36B, C32B, C33B, C34B, C46B, C47B, C48B, C52B, C50B, C51B, C56B, C54B,
 C14A, C12A, C4A, C5A, C6A, C28A, C26A, C18A, C19A, C20A
 with sigma for 1-2 distances of 0.0002 and sigma for 1-3 distances of 0.0002
 N5B, Ce1, N3A, N4A, N1B, N2B, Na1B, P3A, P4A, P1B, P2B, C22B, C10B, N12A,
 N11A, N13A, N15A, N14A, N16A, N7B, N6B, N10B, N9B, N8B, C1B, C7B, C21B, C30A,
 C31A, C29A, C35A, C41A, C39A, C44A, C45A, C43A, C49A, C55A, C53A, C13B, C11B,
 C2B, C3B, C27B, C25B, C16B, C17B, C15B, C8B, C9B, C23B, C24B, C32A, C33A, C34A,
  C37A, C36A, C38A, C42A, C40A, C46A, C47A, C48A, C52A, C50A, C51A, C56A, C54A,
 C14B, C12B, C4B, C5B, C6B, C28B, C26B, C18B, C19B, C20B
 with sigma for 1-2 distances of 0.0002 and sigma for 1-3 distances of 0.0002
 P4B, N4B, N15B, N14B, N16B, C44B, C43B, C45B, C46B, C47B, C48B, C49B, C52B,
 C50B, C51B, C55B, C56B, C53B, C54B
 with sigma for 1-2 distances of 0.002 and sigma for 1-3 distances of 0.003
 P3B, N3B, N12B, N11B, N13B, C30B, C29B, C31B, C32B, C33B, C34B, C35B, C36B,
 C37B, C38B, C41B, C42B, C39B, C40B
 with sigma for 1-2 distances of 0.002 and sigma for 1-3 distances of 0.003
 O1S_1, C1S_1, C2S_1, C3S_1, C4S_1
 with sigma for 1-2 distances of 0.0002 and sigma for 1-3 distances of 0.002
5. Same fragment restrains
{P1A, N1A, N5A, N6A, N7A, C1A, C2A, C7A, C8A, C9A, C10A, C3A, C4A, C5A, C6A,
C13A, C14A, C11A, C12A} sigma for 1-2: 0.002, 1-3: 0.004
as in
{P2A, N2A, N8A, N9A, N10A, C15A, C16A, C21A, C22A, C23A, C24A, C17A, C18A,
C19A, C20A, C27A, C28A, C25A, C26A}
{P1B, N1B, N5B, N6B, N7B, C1B, C2B, C7B, C10B, C8B, C9B, C3B, C4B, C5B, C6B,
C13B, C14B, C11B, C12B} sigma for 1-2: 0.002, 1-3: 0.002
as in
{P4B, N4B, N15B, N14B, N16B, C44B, C43B, C45B, C46B, C47B, C48B, C49B, C52B,
C50B, C51B, C55B, C56B, C53B, C54B}
{P1B, N1B, N5B, N6B, N7B, C1B, C2B, C7B, C10B, C8B, C9B, C3B, C4B, C5B, C6B,
C13B, C14B, C11B, C12B} sigma for 1-2: 0.002, 1-3: 0.002
as in
{P2B, N2B, N8B, N9B, N10B, C15B, C16B, C21B, C22B, C23B, C24B, C17B, C18B,
C19B, C20B, C27B, C28B, C25B, C26B}
{P1B, N1B, N5B, N6B, N7B, C1B, C2B, C7B, C10B, C8B, C9B, C3B, C4B, C5B, C6B,
C13B, C14B, C11B, C12B} sigma for 1-2: 0.002, 1-3: 0.002
as in
{P3B, N3B, N12B, N11B, N13B, C30B, C29B, C31B, C32B, C33B, C34B, C35B, C36B,
C37B, C38B, C41B, C42B, C39B, C40B}
{P1A, N1A, N5A, N6A, N7A, C1A, C2A, C7A, C8A, C9A, C10A, C3A, C4A, C5A, C6A,
C13A, C14A, C11A, C12A} sigma for 1-2: 0.002, 1-3: 0.004
as in
{P1B, N1B, N5B, N6B, N7B, C1B, C2B, C7B, C10B, C8B, C9B, C3B, C4B, C5B, C6B,
C13B, C14B, C11B, C12B}
{P1A, N1A, N5A, N6A, N7A, C1A, C2A, C7A, C8A, C9A, C10A, C3A, C4A, C5A, C6A,
C13A, C14A, C11A, C12A} sigma for 1-2: 0.002, 1-3: 0.002
as in
{P3A, N3A, N12A, N11A, N13A, C30A, C29A, C31A, C32A, C33A, C34A, C35A, C38A,
C36A, C37A, C41A, C42A, C39A, C40A}
{P1A, N1A, N5A, N6A, N7A, C1A, C2A, C7A, C8A, C9A, C10A, C3A, C4A, C5A, C6A,
C13A, C14A, C11A, C12A} sigma for 1-2: 0.002, 1-3: 0.004
as in
{P4A, N4A, N15A, N14A, N16A, C44A, C43A, C45A, C46A, C47A, C48A, C49A, C52A,
C50A, C51A, C55A, C56A, C53A, C54A}
6. Others
 Fixed Sof: Na1A(0.5) P1A(0.5) N1A(0.5) N5A(0.5) N6A(0.5) N7A(0.5) C1A(0.5)
 H1AA(0.5) H1AB(0.5) C2A(0.5) H2AA(0.5) H2AB(0.5) C7A(0.5) C8A(0.5) H8AA(0.5)
 H8AB(0.5) H8AC(0.5) C9A(0.5) H9AA(0.5) H9AB(0.5) H9AC(0.5) C10A(0.5) H10A(0.5)
 H10B(0.5) H10C(0.5) C3A(0.5) C4A(0.5) H4AA(0.5) H4AB(0.5) H4AC(0.5) C5A(0.5)
 H5AA(0.5) H5AB(0.5) H5AC(0.5) C6A(0.5) H6AA(0.5) H6AB(0.5) H6AC(0.5) C13A(0.5)
 H13A(0.5) H13B(0.5) C14A(0.5) H14A(0.5) H14B(0.5) H14C(0.5) C11A(0.5)
 H11A(0.5) H11B(0.5) C12A(0.5) H12A(0.5) H12B(0.5) H12C(0.5) P2A(0.5) N2A(0.5)
 N8A(0.5) N9A(0.5) N10A(0.5) C15A(0.5) H15A(0.5) H15B(0.5) C16A(0.5) H16A(0.5)
 H16B(0.5) C21A(0.5) C22A(0.5) H22A(0.5) H22B(0.5) H22C(0.5) C23A(0.5)
 H23A(0.5) H23B(0.5) H23C(0.5) C24A(0.5) H24A(0.5) H24B(0.5) H24C(0.5)
 C17A(0.5) C18A(0.5) H18A(0.5) H18B(0.5) H18C(0.5) C19A(0.5) H19A(0.5)
 H19B(0.5) H19C(0.5) C20A(0.5) H20A(0.5) H20B(0.5) H20C(0.5) C27A(0.5)
 H27A(0.5) H27B(0.5) C28A(0.5) H28A(0.5) H28B(0.5) H28C(0.5) C25A(0.5)
 H25A(0.5) H25B(0.5) C26A(0.5) H26A(0.5) H26B(0.5) H26C(0.5) P4A(0.5) N4A(0.5)
 N15A(0.5) N14A(0.5) N16A(0.5) C44A(0.5) H44A(0.5) H44B(0.5) C43A(0.5)
 H43A(0.5) H43B(0.5) C45A(0.5) C46A(0.5) H46A(0.5) H46B(0.5) H46C(0.5)
 C47A(0.5) H47A(0.5) H47B(0.5) H47C(0.5) C48A(0.5) H48A(0.5) H48B(0.5)
 H48C(0.5) C49A(0.5) C52A(0.5) H52A(0.5) H52B(0.5) H52C(0.5) C50A(0.5)
 H50A(0.5) H50B(0.5) H50C(0.5) C51A(0.5) H51A(0.5) H51B(0.5) H51C(0.5)
 C55A(0.5) H55A(0.5) H55B(0.5) C56A(0.5) H56A(0.5) H56B(0.5) H56C(0.5)
 C53A(0.5) H53A(0.5) H53B(0.5) C54A(0.5) H54A(0.5) H54B(0.5) H54C(0.5) P3A(0.5)
 N3A(0.5) N12A(0.5) N11A(0.5) N13A(0.5) C30A(0.5) H30A(0.5) H30B(0.5) C29A(0.5)
 H29A(0.5) H29B(0.5) C31A(0.5) C32A(0.5) H32A(0.5) H32B(0.5) H32C(0.5)
 C33A(0.5) H33A(0.5) H33B(0.5) H33C(0.5) C34A(0.5) H34A(0.5) H34B(0.5)
 H34C(0.5) C35A(0.5) C38A(0.5) H38A(0.5) H38B(0.5) H38C(0.5) C36A(0.5)
 H36A(0.5) H36B(0.5) H36C(0.5) C37A(0.5) H37A(0.5) H37B(0.5) H37C(0.5)
 C41A(0.5) H41A(0.5) H41B(0.5) C42A(0.5) H42A(0.5) H42B(0.5) H42C(0.5)
 C39A(0.5) H39A(0.5) H39B(0.5) C40A(0.5) H40A(0.5) H40B(0.5) H40C(0.5) P1B(0.5)
 N1B(0.5) N5B(0.5) N6B(0.5) N7B(0.5) C1B(0.5) H1BA(0.5) H1BB(0.5) C2B(0.5)
 H2BA(0.5) H2BB(0.5) C7B(0.5) C10B(0.5) H10D(0.5) H10E(0.5) H10F(0.5) C8B(0.5)
 H8BA(0.5) H8BB(0.5) H8BC(0.5) C9B(0.5) H9BA(0.5) H9BB(0.5) H9BC(0.5) C3B(0.5)
 C4B(0.5) H4BA(0.5) H4BB(0.5) H4BC(0.5) C5B(0.5) H5BA(0.5) H5BB(0.5) H5BC(0.5)
 C6B(0.5) H6BA(0.5) H6BB(0.5) H6BC(0.5) C13B(0.5) H13C(0.5) H13D(0.5) C14B(0.5)
 H14D(0.5) H14E(0.5) H14F(0.5) C11B(0.5) H11C(0.5) H11D(0.5) C12B(0.5)
 H12D(0.5) H12E(0.5) H12F(0.5) P2B(0.5) N2B(0.5) N8B(0.5) N9B(0.5) N10B(0.5)
 C15B(0.5) H15C(0.5) H15D(0.5) C16B(0.5) H16C(0.5) H16D(0.5) C21B(0.5)
 C22B(0.5) H22D(0.5) H22E(0.5) H22F(0.5) C23B(0.5) H23D(0.5) H23E(0.5)
 H23F(0.5) C24B(0.5) H24D(0.5) H24E(0.5) H24F(0.5) C17B(0.5) C18B(0.5)
 H18D(0.5) H18E(0.5) H18F(0.5) C19B(0.5) H19D(0.5) H19E(0.5) H19F(0.5)
 C20B(0.5) H20D(0.5) H20E(0.5) H20F(0.5) C27B(0.5) H27C(0.5) H27D(0.5)
 C28B(0.5) H28D(0.5) H28E(0.5) H28F(0.5) C25B(0.5) H25C(0.5) H25D(0.5)
 C26B(0.5) H26D(0.5) H26E(0.5) H26F(0.5) P4B(0.5) N4B(0.5) N15B(0.5) N14B(0.5)
 N16B(0.5) C44B(0.5) H44C(0.5) H44D(0.5) C43B(0.5) H43C(0.5) H43D(0.5)
 C45B(0.5) C46B(0.5) H46D(0.5) H46E(0.5) H46F(0.5) C47B(0.5) H47D(0.5)
 H47E(0.5) H47F(0.5) C48B(0.5) H48D(0.5) H48E(0.5) H48F(0.5) C49B(0.5)
 C52B(0.5) H52D(0.5) H52E(0.5) H52F(0.5) C50B(0.5) H50D(0.5) H50E(0.5)
 H50F(0.5) C51B(0.5) H51D(0.5) H51E(0.5) H51F(0.5) C55B(0.5) H55C(0.5)
 H55D(0.5) C56B(0.5) H56D(0.5) H56E(0.5) H56F(0.5) C53B(0.5) H53C(0.5)
 H53D(0.5) C54B(0.5) H54D(0.5) H54E(0.5) H54F(0.5) P3B(0.5) N3B(0.5) N12B(0.5)
 N11B(0.5) N13B(0.5) C30B(0.5) H30C(0.5) H30D(0.5) C29B(0.5) H29C(0.5)
 H29D(0.5) C31B(0.5) C32B(0.5) H32D(0.5) H32E(0.5) H32F(0.5) C33B(0.5)
 H33D(0.5) H33E(0.5) H33F(0.5) C34B(0.5) H34D(0.5) H34E(0.5) H34F(0.5)
 C35B(0.5) C36B(0.5) H36D(0.5) H36E(0.5) H36F(0.5) C37B(0.5) H37D(0.5)
 H37E(0.5) H37F(0.5) C38B(0.5) H38D(0.5) H38E(0.5) H38F(0.5) C41B(0.5)
 H41C(0.5) H41D(0.5) C42B(0.5) H42D(0.5) H42E(0.5) H42F(0.5) C39B(0.5)
 H39C(0.5) H39D(0.5) C40B(0.5) H40D(0.5) H40E(0.5) H40F(0.5) Na1B(0.5) O1S(0.5)
 C1S(0.5) H1SA(0.5) H1SB(0.5) H1SC(0.5) C2S(0.5) H2SA(0.5) H2SB(0.5) C3S(0.5)
 H3SA(0.5) H3SB(0.5) C4S(0.5) H4SA(0.5) H4SB(0.5) H4SC(0.5)
7.a Secondary CH2 refined with riding coordinates:
 C1A(H1AA,H1AB), C2A(H2AA,H2AB), C13A(H13A,H13B), C11A(H11A,H11B), C15A(H15A,
 H15B), C16A(H16A,H16B), C27A(H27A,H27B), C25A(H25A,H25B), C44A(H44A,H44B),
 C43A(H43A,H43B), C55A(H55A,H55B), C53A(H53A,H53B), C30A(H30A,H30B), C29A(H29A,
 H29B), C41A(H41A,H41B), C39A(H39A,H39B), C1B(H1BA,H1BB), C2B(H2BA,H2BB),
 C13B(H13C,H13D), C11B(H11C,H11D), C15B(H15C,H15D), C16B(H16C,H16D), C27B(H27C,
 H27D), C25B(H25C,H25D), C44B(H44C,H44D), C43B(H43C,H43D), C55B(H55C,H55D),
 C53B(H53C,H53D), C30B(H30C,H30D), C29B(H29C,H29D), C41B(H41C,H41D), C39B(H39C,
 H39D), C2S(H2SA,H2SB), C3S(H3SA,H3SB)
7.b Me refined with riding coordinates:
 C1S(H1SA,H1SB,H1SC), C4S(H4SA,H4SB,H4SC)
7.c Idealised Me refined as rotating group:
 C8A(H8AA,H8AB,H8AC), C9A(H9AA,H9AB,H9AC), C10A(H10A,H10B,H10C), C4A(H4AA,H4AB,
 H4AC), C5A(H5AA,H5AB,H5AC), C6A(H6AA,H6AB,H6AC), C14A(H14A,H14B,H14C),
 C12A(H12A,H12B,H12C), C22A(H22A,H22B,H22C), C23A(H23A,H23B,H23C), C24A(H24A,
 H24B,H24C), C18A(H18A,H18B,H18C), C19A(H19A,H19B,H19C), C20A(H20A,H20B,H20C),
 C28A(H28A,H28B,H28C), C26A(H26A,H26B,H26C), C46A(H46A,H46B,H46C), C47A(H47A,
 H47B,H47C), C48A(H48A,H48B,H48C), C52A(H52A,H52B,H52C), C50A(H50A,H50B,H50C),
 C51A(H51A,H51B,H51C), C56A(H56A,H56B,H56C), C54A(H54A,H54B,H54C), C32A(H32A,
 H32B,H32C), C33A(H33A,H33B,H33C), C34A(H34A,H34B,H34C), C38A(H38A,H38B,H38C),
 C36A(H36A,H36B,H36C), C37A(H37A,H37B,H37C), C42A(H42A,H42B,H42C), C40A(H40A,
 H40B,H40C), C10B(H10D,H10E,H10F), C8B(H8BA,H8BB,H8BC), C9B(H9BA,H9BB,H9BC),
 C4B(H4BA,H4BB,H4BC), C5B(H5BA,H5BB,H5BC), C6B(H6BA,H6BB,H6BC), C14B(H14D,H14E,
 H14F), C12B(H12D,H12E,H12F), C22B(H22D,H22E,H22F), C23B(H23D,H23E,H23F),
 C24B(H24D,H24E,H24F), C18B(H18D,H18E,H18F), C19B(H19D,H19E,H19F), C20B(H20D,
 H20E,H20F), C28B(H28D,H28E,H28F), C26B(H26D,H26E,H26F), C46B(H46D,H46E,H46F),
 C47B(H47D,H47E,H47F), C48B(H48D,H48E,H48F), C52B(H52D,H52E,H52F), C50B(H50D,
 H50E,H50F), C51B(H51D,H51E,H51F), C56B(H56D,H56E,H56F), C54B(H54D,H54E,H54F),
 C32B(H32D,H32E,H32F), C33B(H33D,H33E,H33F), C34B(H34D,H34E,H34F), C36B(H36D,
 H36E,H36F), C37B(H37D,H37E,H37F), C38B(H38D,H38E,H38F), C42B(H42D,H42E,H42F),
 C40B(H40D,H40E,H40F)
;
_olex2_exptl_crystal_mounting_method 'The crystal was mounted on a loop with paratone'
_olex2_submission_special_instructions 'No special instructions were received'

loop_
_space_group_symop_operation_xyz
'x, y, z'
'-x+1/2, y+1/2, -z+1/2'
'-x, -y, -z'
'x-1/2, -y-1/2, z-1/2'

loop_
_atom_site_label
_atom_site_type_symbol
_atom_site_fract_x
_atom_site_fract_y
_atom_site_fract_z
_atom_site_U_iso_or_equiv
_atom_site_adp_type
_atom_site_occupancy
_atom_site_site_symmetry_order
_atom_site_calc_flag
_atom_site_refinement_flags_posn
_atom_site_refinement_flags_adp
_atom_site_refinement_flags_occupancy
_atom_site_disorder_assembly
_atom_site_disorder_group
Ce1 Ce 0.41182(2) 0.36341(2) 0.70644(2) 0.00987(4) Uani 1 1 d . . . . .
Na1A Na 0.5241(5) 0.4039(2) 0.8411(3) 0.0193(6) Uani 0.5 1 d . . P A 1
P1A P 0.42317(15) 0.29657(9) 0.86325(6) 0.01398(15) Uani 0.5 1 d D . P A 1
N1A N 0.41852(12) 0.32683(7) 0.80323(6) 0.0168(3) Uani 0.5 1 d D . P A 1
N5A N 0.4656(2) 0.33695(13) 0.92449(9) 0.0184(3) Uani 0.5 1 d D . P A 1
N6A N 0.5067(2) 0.24369(11) 0.88323(11) 0.0184(3) Uani 0.5 1 d D . P A 1
N7A N 0.3179(2) 0.26806(19) 0.87267(15) 0.0181(3) Uani 0.5 1 d D . P A 1
C1A C 0.5352(3) 0.30525(19) 0.96641(12) 0.0196(5) Uani 0.5 1 d D U P A 1
H1AA H 0.502904 0.284757 0.995652 0.024 Uiso 0.5 1 calc R U P A 1
H1AB H 0.583421 0.331784 0.987850 0.024 Uiso 0.5 1 calc R U P A 1
C2A C 0.5819(2) 0.26292(19) 0.92987(16) 0.0206(5) Uani 0.5 1 d D U P A 1
H2AA H 0.634076 0.281714 0.912816 0.025 Uiso 0.5 1 calc R U P A 1
H2AB H 0.608876 0.229984 0.954508 0.025 Uiso 0.5 1 calc R U P A 1
C7A C 0.4103(2) 0.38240(13) 0.94924(13) 0.0209(4) Uani 0.5 1 d D . P A 1
C8A C 0.3443(3) 0.4136(2) 0.90010(18) 0.0229(5) Uani 0.5 1 d D . P A 1
H8AA H 0.381520 0.427119 0.870165 0.034 Uiso 0.5 1 calc R U P A 1
H8AB H 0.314666 0.446539 0.916833 0.034 Uiso 0.5 1 calc R U P A 1
H8AC H 0.294366 0.387082 0.881735 0.034 Uiso 0.5 1 calc R U P A 1
C9A C 0.4798(3) 0.42743(18) 0.9823(2) 0.0267(7) Uani 0.5 1 d D . P A 1
H9AA H 0.517804 0.409485 1.017122 0.040 Uiso 0.5 1 calc R U P A 1
H9AB H 0.443000 0.459584 0.994969 0.040 Uiso 0.5 1 calc R U P A 1
H9AC H 0.522506 0.441742 0.955838 0.040 Uiso 0.5 1 calc R U P A 1
C10A C 0.3501(4) 0.3573(2) 0.9932(2) 0.0249(6) Uani 0.5 1 d D . P A 1
H10A H 0.299681 0.332802 0.971941 0.037 Uiso 0.5 1 calc R U P A 1
H10B H 0.321049 0.388788 1.012675 0.037 Uiso 0.5 1 calc R U P A 1
H10C H 0.391176 0.334424 1.023014 0.037 Uiso 0.5 1 calc R U P A 1
C3A C 0.5328(3) 0.20113(14) 0.83987(14) 0.0207(4) Uani 0.5 1 d D U P A 1
C4A C 0.6039(4) 0.2292(3) 0.8039(2) 0.0230(6) Uani 0.5 1 d D . P A 1
H4AA H 0.574855 0.263775 0.783963 0.034 Uiso 0.5 1 calc R U P A 1
H4AB H 0.619515 0.201882 0.774229 0.034 Uiso 0.5 1 calc R U P A 1
H4AC H 0.662472 0.239896 0.830579 0.034 Uiso 0.5 1 calc R U P A 1
C5A C 0.4447(4) 0.1833(3) 0.7963(2) 0.0241(5) Uani 0.5 1 d D U P A 1
H5AA H 0.394084 0.171014 0.818155 0.036 Uiso 0.5 1 calc R U P A 1
H5AB H 0.461358 0.151381 0.771807 0.036 Uiso 0.5 1 calc R U P A 1
H5AC H 0.422113 0.216042 0.770818 0.036 Uiso 0.5 1 calc R U P A 1
C6A C 0.5788(5) 0.14908(19) 0.8719(2) 0.0239(6) Uani 0.5 1 d D . P A 1
H6AA H 0.638628 0.160483 0.896917 0.036 Uiso 0.5 1 calc R U P A 1
H6AB H 0.592354 0.120376 0.842989 0.036 Uiso 0.5 1 calc R U P A 1
H6AC H 0.535228 0.132548 0.896709 0.036 Uiso 0.5 1 calc R U P A 1
C13A C 0.2363(3) 0.2694(3) 0.82464(17) 0.0200(5) Uani 0.5 1 d D . P A 1
H13A H 0.232212 0.231996 0.803643 0.024 Uiso 0.5 1 calc R U P A 1
H13B H 0.247302 0.299637 0.795972 0.024 Uiso 0.5 1 calc R U P A 1
C14A C 0.1415(3) 0.2811(6) 0.8457(3) 0.0245(9) Uani 0.5 1 d D . P A 1
H14A H 0.091011 0.285716 0.811392 0.037 Uiso 0.5 1 calc R U P A 1
H14B H 0.146708 0.316323 0.869525 0.037 Uiso 0.5 1 calc R U P A 1
H14C H 0.125754 0.248630 0.869826 0.037 Uiso 0.5 1 calc R U P A 1
C11A C 0.3076(4) 0.2303(2) 0.9229(2) 0.0184(7) Uani 0.5 1 d D . P A 1
H11A H 0.254864 0.245107 0.942308 0.022 Uiso 0.5 1 calc R U P A 1
H11B H 0.367159 0.232309 0.952097 0.022 Uiso 0.5 1 calc R U P A 1
C12A C 0.2875(11) 0.1678(2) 0.9065(4) 0.0270(15) Uani 0.5 1 d D . P A 1
H12A H 0.232924 0.165454 0.874357 0.041 Uiso 0.5 1 calc R U P A 1
H12B H 0.272593 0.146843 0.941118 0.041 Uiso 0.5 1 calc R U P A 1
H12C H 0.343958 0.150674 0.893588 0.041 Uiso 0.5 1 calc R U P A 1
P2A P 0.58366(14) 0.49045(7) 0.76157(10) 0.01358(12) Uani 0.5 1 d D . P A 1
N2A N 0.52366(12) 0.43667(6) 0.74334(8) 0.0178(3) Uani 0.5 1 d D . P A 1
N8A N 0.6520(2) 0.48631(15) 0.83064(15) 0.0217(2) Uani 0.5 1 d D . P A 1
N9A N 0.5324(3) 0.55342(11) 0.77942(15) 0.0263(4) Uani 0.5 1 d D . P A 1
N10A N 0.6520(3) 0.50924(15) 0.71111(19) 0.0216(3) Uani 0.5 1 d D . P A 1
C15A C 0.6467(3) 0.5393(2) 0.8647(2) 0.0256(5) Uani 0.5 1 d D . P A 1
H15A H 0.697331 0.566699 0.857635 0.031 Uiso 0.5 1 calc R U P A 1
H15B H 0.654207 0.530884 0.907575 0.031 Uiso 0.5 1 calc R U P A 1
C16A C 0.5487(4) 0.5638(2) 0.84258(17) 0.0281(7) Uani 0.5 1 d D . P A 1
H16A H 0.499520 0.544249 0.861693 0.034 Uiso 0.5 1 calc R U P A 1
H16B H 0.547037 0.605547 0.851027 0.034 Uiso 0.5 1 calc R U P A 1
C21A C 0.7382(2) 0.45072(16) 0.84910(16) 0.0267(3) Uani 0.5 1 d D . P A 1
C22A C 0.7420(4) 0.39959(18) 0.8077(2) 0.0262(6) Uani 0.5 1 d D . P A 1
H22A H 0.796738 0.375125 0.823101 0.039 Uiso 0.5 1 calc R U P A 1
H22B H 0.748858 0.413545 0.768209 0.039 Uiso 0.5 1 calc R U P A 1
H22C H 0.682768 0.377223 0.805319 0.039 Uiso 0.5 1 calc R U P A 1
C23A C 0.7371(5) 0.4271(3) 0.91232(18) 0.0332(5) Uani 0.5 1 d D . P A 1
H23A H 0.741401 0.459168 0.940413 0.050 Uiso 0.5 1 calc R U P A 1
H23B H 0.791774 0.401218 0.923370 0.050 Uiso 0.5 1 calc R U P A 1
H23C H 0.677521 0.405834 0.913168 0.050 Uiso 0.5 1 calc R U P A 1
C24A C 0.8300(3) 0.4862(2) 0.8507(4) 0.0333(6) Uani 0.5 1 d D . P A 1
H24A H 0.830796 0.503677 0.811818 0.050 Uiso 0.5 1 calc R U P A 1
H24B H 0.885766 0.461063 0.860765 0.050 Uiso 0.5 1 calc R U P A 1
H24C H 0.831920 0.516575 0.880645 0.050 Uiso 0.5 1 calc R U P A 1
C17A C 0.4491(3) 0.58107(15) 0.74309(17) 0.0337(5) Uani 0.5 1 d D . P A 1
C18A C 0.3574(3) 0.5651(3) 0.7683(3) 0.0396(6) Uani 0.5 1 d D . P A 1
H18A H 0.349712 0.523169 0.767918 0.059 Uiso 0.5 1 calc R U P A 1
H18B H 0.301755 0.582790 0.743929 0.059 Uiso 0.5 1 calc R U P A 1
H18C H 0.362679 0.579240 0.809069 0.059 Uiso 0.5 1 calc R U P A 1
C19A C 0.4355(5) 0.5602(3) 0.67914(18) 0.0364(6) Uani 0.5 1 d D . P A 1
H19A H 0.494503 0.566620 0.662769 0.055 Uiso 0.5 1 calc R U P A 1
H19B H 0.382900 0.581584 0.655696 0.055 Uiso 0.5 1 calc R U P A 1
H19C H 0.420232 0.519035 0.677820 0.055 Uiso 0.5 1 calc R U P A 1
C20A C 0.4608(4) 0.64574(15) 0.7450(3) 0.0374(6) Uani 0.5 1 d D . P A 1
H20A H 0.463271 0.659264 0.785799 0.056 Uiso 0.5 1 calc R U P A 1
H20B H 0.406478 0.663673 0.719610 0.056 Uiso 0.5 1 calc R U P A 1
H20C H 0.520329 0.656215 0.730855 0.056 Uiso 0.5 1 calc R U P A 1
C27A C 0.6678(4) 0.4686(2) 0.6649(2) 0.0250(5) Uani 0.5 1 d D . P A 1
H27A H 0.655268 0.429241 0.678318 0.030 Uiso 0.5 1 calc R U P A 1
H27B H 0.735981 0.470486 0.660067 0.030 Uiso 0.5 1 calc R U P A 1
C28A C 0.6067(9) 0.4786(7) 0.6049(3) 0.0344(10) Uani 0.5 1 d D . P A 1
H28A H 0.623434 0.450197 0.576560 0.052 Uiso 0.5 1 calc R U P A 1
H28B H 0.618420 0.517441 0.590976 0.052 Uiso 0.5 1 calc R U P A 1
H28C H 0.538994 0.474551 0.608498 0.052 Uiso 0.5 1 calc R U P A 1
C25A C 0.7154(3) 0.55969(18) 0.7186(2) 0.0223(7) Uani 0.5 1 d D . P A 1
H25A H 0.782520 0.546029 0.723852 0.027 Uiso 0.5 1 calc R U P A 1
H25B H 0.706402 0.579721 0.755523 0.027 Uiso 0.5 1 calc R U P A 1
C26A C 0.7010(6) 0.6029(3) 0.6685(4) 0.0374(16) Uani 0.5 1 d D . P A 1
H26A H 0.720404 0.585645 0.633098 0.056 Uiso 0.5 1 calc R U P A 1
H26B H 0.739970 0.637152 0.679926 0.056 Uiso 0.5 1 calc R U P A 1
H26C H 0.633361 0.613810 0.659847 0.056 Uiso 0.5 1 calc R U P A 1
P4A P 0.50065(18) 0.25366(8) 0.60291(9) 0.01865(16) Uani 0.5 1 d D . P A 2
N4A N 0.45865(14) 0.29793(7) 0.64084(8) 0.0227(3) Uani 0.5 1 d D . P A 2
N15A N 0.4496(2) 0.18656(10) 0.59475(18) 0.0226(4) Uani 0.5 1 d D . P A 2
N14A N 0.61136(19) 0.22503(13) 0.6268(2) 0.0271(4) Uani 0.5 1 d D . P A 2
N16A N 0.5032(4) 0.27821(14) 0.53392(12) 0.0283(4) Uani 0.5 1 d D . P A 2
C44A C 0.5129(3) 0.14263(14) 0.6252(3) 0.0263(9) Uani 0.5 1 d D . P A 2
H44A H 0.501141 0.104954 0.605118 0.032 Uiso 0.5 1 calc R U P A 2
H44B H 0.502534 0.138537 0.666775 0.032 Uiso 0.5 1 calc R U P A 2
C43A C 0.6134(3) 0.16313(14) 0.6227(3) 0.0260(9) Uani 0.5 1 d D . P A 2
H43A H 0.658707 0.146803 0.656028 0.031 Uiso 0.5 1 calc R U P A 2
H43B H 0.633636 0.151133 0.585080 0.031 Uiso 0.5 1 calc R U P A 2
C45A C 0.3452(3) 0.17707(17) 0.5900(2) 0.0231(5) Uani 0.5 1 d D . P A 2
C46A C 0.2906(4) 0.2238(3) 0.5516(4) 0.0266(5) Uani 0.5 1 d D . P A 2
H46A H 0.221669 0.218586 0.550831 0.040 Uiso 0.5 1 calc R U P A 2
H46B H 0.305079 0.221070 0.511194 0.040 Uiso 0.5 1 calc R U P A 2
H46C H 0.309824 0.261760 0.568040 0.040 Uiso 0.5 1 calc R U P A 2
C47A C 0.3157(5) 0.1801(3) 0.6521(3) 0.0240(5) Uani 0.5 1 d D . P A 2
H47A H 0.332289 0.217951 0.669632 0.036 Uiso 0.5 1 calc R U P A 2
H47B H 0.349437 0.150101 0.677453 0.036 Uiso 0.5 1 calc R U P A 2
H47C H 0.246463 0.174029 0.648661 0.036 Uiso 0.5 1 calc R U P A 2
C48A C 0.3170(5) 0.1181(2) 0.5630(2) 0.0279(7) Uani 0.5 1 d D . P A 2
H48A H 0.247114 0.115035 0.554796 0.042 Uiso 0.5 1 calc R U P A 2
H48B H 0.342872 0.087830 0.590880 0.042 Uiso 0.5 1 calc R U P A 2
H48C H 0.343008 0.113663 0.526042 0.042 Uiso 0.5 1 calc R U P A 2
C49A C 0.7022(2) 0.25739(17) 0.63528(18) 0.0313(4) Uani 0.5 1 d D . P A 2
C52A C 0.7767(3) 0.2254(3) 0.6808(2) 0.0377(6) Uani 0.5 1 d D . P A 2
H52A H 0.750360 0.219298 0.717457 0.057 Uiso 0.5 1 calc R U P A 2
H52B H 0.835175 0.248503 0.689356 0.057 Uiso 0.5 1 calc R U P A 2
H52C H 0.791664 0.188074 0.664507 0.057 Uiso 0.5 1 calc R U P A 2
C50A C 0.6893(4) 0.3172(2) 0.6602(3) 0.0369(6) Uani 0.5 1 d D . P A 2
H50A H 0.639417 0.337934 0.633692 0.055 Uiso 0.5 1 calc R U P A 2
H50B H 0.749694 0.338531 0.663440 0.055 Uiso 0.5 1 calc R U P A 2
H50C H 0.670504 0.313757 0.699455 0.055 Uiso 0.5 1 calc R U P A 2
C51A C 0.7411(4) 0.2617(2) 0.5777(2) 0.0353(6) Uani 0.5 1 d D . P A 2
H51A H 0.742743 0.223314 0.560074 0.053 Uiso 0.5 1 calc R U P A 2
H51B H 0.806034 0.277637 0.585207 0.053 Uiso 0.5 1 calc R U P A 2
H51C H 0.699838 0.286958 0.550308 0.053 Uiso 0.5 1 calc R U P A 2
C55A C 0.4608(4) 0.3337(2) 0.5150(2) 0.0341(6) Uani 0.5 1 d D U P A 2
H55A H 0.449877 0.355647 0.550473 0.041 Uiso 0.5 1 calc R U P A 2
H55B H 0.397793 0.327139 0.490252 0.041 Uiso 0.5 1 calc R U P A 2
C56A C 0.5221(6) 0.3699(3) 0.4802(5) 0.0458(10) Uani 0.5 1 d D U P A 2
H56A H 0.539092 0.347047 0.447347 0.069 Uiso 0.5 1 calc R U P A 2
H56B H 0.580612 0.381776 0.506282 0.069 Uiso 0.5 1 calc R U P A 2
H56C H 0.486202 0.404058 0.464465 0.069 Uiso 0.5 1 calc R U P A 2
C53A C 0.5288(4) 0.2409(2) 0.48702(15) 0.0314(7) Uani 0.5 1 d D . P A 2
H53A H 0.552782 0.203926 0.505108 0.038 Uiso 0.5 1 calc R U P A 2
H53B H 0.582139 0.259229 0.470687 0.038 Uiso 0.5 1 calc R U P A 2
C54A C 0.4491(6) 0.2282(3) 0.4363(2) 0.0383(13) Uani 0.5 1 d D . P A 2
H54A H 0.472944 0.202632 0.407864 0.057 Uiso 0.5 1 calc R U P A 2
H54B H 0.426627 0.264266 0.416588 0.057 Uiso 0.5 1 calc R U P A 2
H54C H 0.395995 0.209469 0.451613 0.057 Uiso 0.5 1 calc R U P A 2
P3A P 0.16585(10) 0.42120(10) 0.64124(10) 0.01816(14) Uani 0.5 1 d D . P A 2
N3A N 0.26174(10) 0.39741(8) 0.67179(8) 0.0219(3) Uani 0.5 1 d D . P A 2
N12A N 0.1677(3) 0.46371(15) 0.57995(12) 0.0269(4) Uani 0.5 1 d D . P A 2
N11A N 0.1077(3) 0.47311(13) 0.67448(14) 0.0278(3) Uani 0.5 1 d D . P A 2
N13A N 0.0847(2) 0.36892(15) 0.6217(2) 0.0291(4) Uani 0.5 1 d D . P A 2
C30A C 0.1587(4) 0.52442(14) 0.5952(2) 0.0288(8) Uani 0.5 1 d D . P A 2
H30A H 0.130699 0.546848 0.559855 0.035 Uiso 0.5 1 calc R U P A 2
H30B H 0.222106 0.540823 0.611217 0.035 Uiso 0.5 1 calc R U P A 2
C29A C 0.0937(4) 0.52579(16) 0.6414(2) 0.0290(7) Uani 0.5 1 d D . P A 2
H29A H 0.109410 0.559210 0.667990 0.035 Uiso 0.5 1 calc R U P A 2
H29B H 0.026115 0.529207 0.622140 0.035 Uiso 0.5 1 calc R U P A 2
C31A C 0.2258(3) 0.45023(18) 0.53339(14) 0.0279(4) Uani 0.5 1 d D . P A 2
C32A C 0.2273(6) 0.3852(2) 0.5229(3) 0.0313(5) Uani 0.5 1 d D . P A 2
H32A H 0.249502 0.365548 0.560445 0.047 Uiso 0.5 1 calc R U P A 2
H32B H 0.270701 0.376525 0.494700 0.047 Uiso 0.5 1 calc R U P A 2
H32C H 0.162645 0.371988 0.506748 0.047 Uiso 0.5 1 calc R U P A 2
C33A C 0.3300(3) 0.4702(3) 0.5531(3) 0.0282(6) Uani 0.5 1 d D . P A 2
H33A H 0.331438 0.512100 0.558163 0.042 Uiso 0.5 1 calc R U P A 2
H33B H 0.368709 0.459468 0.522862 0.042 Uiso 0.5 1 calc R U P A 2
H33C H 0.356131 0.451711 0.590706 0.042 Uiso 0.5 1 calc R U P A 2
C34A C 0.1859(4) 0.4801(3) 0.47502(17) 0.0333(6) Uani 0.5 1 d D . P A 2
H34A H 0.116812 0.473373 0.465711 0.050 Uiso 0.5 1 calc R U P A 2
H34B H 0.217207 0.464494 0.443190 0.050 Uiso 0.5 1 calc R U P A 2
H34C H 0.198257 0.521555 0.478775 0.050 Uiso 0.5 1 calc R U P A 2
C35A C 0.0718(2) 0.46700(15) 0.73095(14) 0.0363(4) Uani 0.5 1 d D . P A 2
C38A C 0.1361(4) 0.5020(2) 0.77952(19) 0.0357(4) Uani 0.5 1 d D . P A 2
H38A H 0.199986 0.484553 0.787266 0.054 Uiso 0.5 1 calc R U P A 2
H38B H 0.107894 0.501697 0.815941 0.054 Uiso 0.5 1 calc R U P A 2
H38C H 0.141265 0.541725 0.766072 0.054 Uiso 0.5 1 calc R U P A 2
C36A C 0.0742(4) 0.40457(16) 0.7518(2) 0.0357(4) Uani 0.5 1 d D . P A 2
H36A H 0.023049 0.382862 0.727446 0.054 Uiso 0.5 1 calc R U P A 2
H36B H 0.064768 0.403254 0.793336 0.054 Uiso 0.5 1 calc R U P A 2
H36C H 0.136248 0.387491 0.748131 0.054 Uiso 0.5 1 calc R U P A 2
C37A C -0.0295(3) 0.4899(2) 0.7255(2) 0.0357(4) Uani 0.5 1 d D . P A 2
H37A H -0.029667 0.531296 0.717143 0.054 Uiso 0.5 1 calc R U P A 2
H37B H -0.053876 0.483310 0.762723 0.054 Uiso 0.5 1 calc R U P A 2
H37C H -0.070426 0.469972 0.693205 0.054 Uiso 0.5 1 calc R U P A 2
C41A C 0.1153(4) 0.30994(16) 0.6135(3) 0.0282(6) Uani 0.5 1 d D U P A 2
H41A H 0.185057 0.307038 0.627432 0.034 Uiso 0.5 1 calc R U P A 2
H41B H 0.103596 0.300746 0.570715 0.034 Uiso 0.5 1 calc R U P A 2
C42A C 0.0642(7) 0.2657(2) 0.6463(5) 0.0458(11) Uani 0.5 1 d D . P A 2
H42A H -0.004901 0.268265 0.632737 0.069 Uiso 0.5 1 calc R U P A 2
H42B H 0.077998 0.273384 0.688906 0.069 Uiso 0.5 1 calc R U P A 2
H42C H 0.086689 0.227051 0.638263 0.069 Uiso 0.5 1 calc R U P A 2
C39A C -0.0171(2) 0.3813(3) 0.6021(3) 0.0358(6) Uani 0.5 1 d D U P A 2
H39A H -0.028029 0.422953 0.607104 0.043 Uiso 0.5 1 calc R U P A 2
H39B H -0.054952 0.360337 0.628197 0.043 Uiso 0.5 1 calc R U P A 2
C40A C -0.0540(5) 0.3649(6) 0.5385(3) 0.0421(11) Uani 0.5 1 d D U P A 2
H40A H -0.022015 0.388502 0.511996 0.063 Uiso 0.5 1 calc R U P A 2
H40B H -0.123159 0.371554 0.529950 0.063 Uiso 0.5 1 calc R U P A 2
H40C H -0.040546 0.324163 0.532479 0.063 Uiso 0.5 1 calc R U P A 2
P1B P 0.41369(14) 0.29920(9) 0.86338(6) 0.01398(15) Uani 0.5 1 d D . P A 2
N1B N 0.41852(12) 0.32683(7) 0.80323(6) 0.0168(3) Uani 0.5 1 d D . P A 2
N5B N 0.4464(2) 0.34258(13) 0.92400(8) 0.0184(3) Uani 0.5 1 d D . P A 2
N6B N 0.4971(2) 0.24812(11) 0.89021(10) 0.0184(3) Uani 0.5 1 d D . P A 2
N7B N 0.3070(2) 0.27024(19) 0.86829(14) 0.0181(3) Uani 0.5 1 d D . P A 2
C1B C 0.5116(3) 0.31332(18) 0.97030(11) 0.0196(5) Uani 0.5 1 d D . P A 2
H1BA H 0.475469 0.293580 0.998115 0.024 Uiso 0.5 1 calc R U P A 2
H1BB H 0.556243 0.341183 0.992811 0.024 Uiso 0.5 1 calc R U P A 2
C2B C 0.5656(3) 0.27019(19) 0.93892(15) 0.0206(5) Uani 0.5 1 d D U P A 2
H2BA H 0.619876 0.288962 0.923979 0.025 Uiso 0.5 1 calc R U P A 2
H2BB H 0.590862 0.238651 0.966109 0.025 Uiso 0.5 1 calc R U P A 2
C7B C 0.3878(2) 0.39011(13) 0.94179(12) 0.0209(4) Uani 0.5 1 d D . P A 2
C10B C 0.3237(3) 0.41604(19) 0.88812(17) 0.0229(5) Uani 0.5 1 d D . P A 2
H10D H 0.363329 0.436034 0.863121 0.034 Uiso 0.5 1 calc R U P A 2
H10E H 0.279044 0.443442 0.901563 0.034 Uiso 0.5 1 calc R U P A 2
H10F H 0.287518 0.385274 0.865271 0.034 Uiso 0.5 1 calc R U P A 2
C8B C 0.4534(3) 0.43868(16) 0.9713(2) 0.0267(7) Uani 0.5 1 d D . P A 2
H8BA H 0.493523 0.423744 1.006976 0.040 Uiso 0.5 1 calc R U P A 2
H8BB H 0.414065 0.470451 0.982139 0.040 Uiso 0.5 1 calc R U P A 2
H8BC H 0.494282 0.452607 0.943532 0.040 Uiso 0.5 1 calc R U P A 2
C9B C 0.3245(3) 0.3693(2) 0.98601(19) 0.0249(6) Uani 0.5 1 d D . P A 2
H9BA H 0.280201 0.339804 0.967337 0.037 Uiso 0.5 1 calc R U P A 2
H9BB H 0.287952 0.401879 0.998077 0.037 Uiso 0.5 1 calc R U P A 2
H9BC H 0.364794 0.353045 1.020886 0.037 Uiso 0.5 1 calc R U P A 2
C3B C 0.5321(3) 0.20516(14) 0.85029(13) 0.0207(4) Uani 0.5 1 d D U P A 2
C4B C 0.6080(4) 0.2337(3) 0.8183(2) 0.0230(6) Uani 0.5 1 d D . P A 2
H4BA H 0.580433 0.267913 0.796946 0.034 Uiso 0.5 1 calc R U P A 2
H4BB H 0.628301 0.206368 0.790110 0.034 Uiso 0.5 1 calc R U P A 2
H4BC H 0.663311 0.244974 0.847416 0.034 Uiso 0.5 1 calc R U P A 2
C5B C 0.4498(4) 0.1852(2) 0.8034(2) 0.0241(5) Uani 0.5 1 d D U P A 2
H5BA H 0.402681 0.164493 0.822504 0.036 Uiso 0.5 1 calc R U P A 2
H5BB H 0.474532 0.159518 0.775356 0.036 Uiso 0.5 1 calc R U P A 2
H5BC H 0.419363 0.218675 0.782160 0.036 Uiso 0.5 1 calc R U P A 2
C6B C 0.5763(5) 0.15443(18) 0.8855(2) 0.0239(6) Uani 0.5 1 d D U P A 2
H6BA H 0.632580 0.167176 0.913039 0.036 Uiso 0.5 1 calc R U P A 2
H6BB H 0.595457 0.125486 0.858505 0.036 Uiso 0.5 1 calc R U P A 2
H6BC H 0.529455 0.137613 0.907818 0.036 Uiso 0.5 1 calc R U P A 2
C13B C 0.2314(3) 0.2678(3) 0.81671(16) 0.0200(5) Uani 0.5 1 d D . P A 2
H13C H 0.233270 0.229568 0.797743 0.024 Uiso 0.5 1 calc R U P A 2
H13D H 0.244636 0.297155 0.787714 0.024 Uiso 0.5 1 calc R U P A 2
C14B C 0.1316(3) 0.2777(6) 0.8312(3) 0.0245(9) Uani 0.5 1 d D . P A 2
H14D H 0.085467 0.279123 0.794358 0.037 Uiso 0.5 1 calc R U P A 2
H14E H 0.130130 0.314303 0.852371 0.037 Uiso 0.5 1 calc R U P A 2
H14F H 0.114748 0.246225 0.856054 0.037 Uiso 0.5 1 calc R U P A 2
C11B C 0.2892(3) 0.2380(2) 0.92072(19) 0.0184(7) Uani 0.5 1 d D . P A 2
H11C H 0.232598 0.254933 0.934682 0.022 Uiso 0.5 1 calc R U P A 2
H11D H 0.344663 0.243538 0.952508 0.022 Uiso 0.5 1 calc R U P A 2
C12B C 0.2723(11) 0.1740(2) 0.9121(4) 0.0270(15) Uani 0.5 1 d D . P A 2
H12D H 0.228033 0.167331 0.875191 0.041 Uiso 0.5 1 calc R U P A 2
H12E H 0.244748 0.158487 0.945463 0.041 Uiso 0.5 1 calc R U P A 2
H12F H 0.333287 0.154720 0.909996 0.041 Uiso 0.5 1 calc R U P A 2
P2B P 0.58097(14) 0.49079(7) 0.76439(10) 0.01358(12) Uani 0.5 1 d D . P A 2
N2B N 0.52366(12) 0.43667(6) 0.74334(8) 0.0178(3) Uani 0.5 1 d D . P A 2
N8B N 0.6497(2) 0.48667(14) 0.83313(14) 0.0217(2) Uani 0.5 1 d D . P A 2
N9B N 0.5213(2) 0.55017(10) 0.78412(14) 0.0263(4) Uani 0.5 1 d D . P A 2
N10B N 0.6495(3) 0.51463(14) 0.71620(18) 0.0216(3) Uani 0.5 1 d D . P A 2
C15B C 0.6352(3) 0.5364(2) 0.86996(18) 0.0256(5) Uani 0.5 1 d D U P A 2
H15C H 0.682522 0.566873 0.865863 0.031 Uiso 0.5 1 calc R U P A 2
H15D H 0.641978 0.525029 0.912143 0.031 Uiso 0.5 1 calc R U P A 2
C16B C 0.5351(3) 0.5574(2) 0.84801(16) 0.0281(7) Uani 0.5 1 d D U P A 2
H16C H 0.487728 0.534392 0.865465 0.034 Uiso 0.5 1 calc R U P A 2
H16D H 0.528361 0.598332 0.858539 0.034 Uiso 0.5 1 calc R U P A 2
C21B C 0.7422(2) 0.45624(16) 0.84738(16) 0.0267(3) Uani 0.5 1 d D . P A 2
C22B C 0.7569(3) 0.41372(19) 0.7989(2) 0.0262(6) Uani 0.5 1 d D . P A 2
H22D H 0.701067 0.388393 0.790453 0.039 Uiso 0.5 1 calc R U P A 2
H22E H 0.814213 0.390557 0.812213 0.039 Uiso 0.5 1 calc R U P A 2
H22F H 0.765040 0.434867 0.763004 0.039 Uiso 0.5 1 calc R U P A 2
C23B C 0.7452(5) 0.4218(3) 0.90567(19) 0.0332(5) Uani 0.5 1 d D . P A 2
H23D H 0.730672 0.447555 0.936968 0.050 Uiso 0.5 1 calc R U P A 2
H23E H 0.809211 0.405308 0.917297 0.050 Uiso 0.5 1 calc R U P A 2
H23F H 0.697810 0.390757 0.899594 0.050 Uiso 0.5 1 calc R U P A 2
C24B C 0.8256(3) 0.4993(2) 0.8560(4) 0.0333(6) Uani 0.5 1 d D . P A 2
H24D H 0.819559 0.525385 0.821992 0.050 Uiso 0.5 1 calc R U P A 2
H24E H 0.886273 0.478315 0.859378 0.050 Uiso 0.5 1 calc R U P A 2
H24F H 0.824063 0.521572 0.892231 0.050 Uiso 0.5 1 calc R U P A 2
C17B C 0.4292(2) 0.57020(14) 0.75004(16) 0.0337(5) Uani 0.5 1 d D . P A 2
C18B C 0.3462(3) 0.5366(2) 0.7707(3) 0.0396(6) Uani 0.5 1 d D . P A 2
H18D H 0.351018 0.495765 0.760782 0.059 Uiso 0.5 1 calc R U P A 2
H18E H 0.284960 0.551941 0.750797 0.059 Uiso 0.5 1 calc R U P A 2
H18F H 0.350036 0.540763 0.813655 0.059 Uiso 0.5 1 calc R U P A 2
C19B C 0.4254(4) 0.5591(3) 0.68418(16) 0.0364(6) Uani 0.5 1 d D . P A 2
H19D H 0.480225 0.577716 0.670656 0.055 Uiso 0.5 1 calc R U P A 2
H19E H 0.365897 0.574964 0.662344 0.055 Uiso 0.5 1 calc R U P A 2
H19F H 0.427676 0.517582 0.677095 0.055 Uiso 0.5 1 calc R U P A 2
C20B C 0.4153(4) 0.63362(14) 0.7607(3) 0.0374(6) Uani 0.5 1 d D . P A 2
H20D H 0.396712 0.639047 0.799777 0.056 Uiso 0.5 1 calc R U P A 2
H20E H 0.364987 0.648744 0.730152 0.056 Uiso 0.5 1 calc R U P A 2
H20F H 0.475290 0.654197 0.759023 0.056 Uiso 0.5 1 calc R U P A 2
C27B C 0.6682(4) 0.4791(2) 0.6668(2) 0.0250(5) Uani 0.5 1 d D . P A 2
H27C H 0.672388 0.438348 0.679612 0.030 Uiso 0.5 1 calc R U P A 2
H27D H 0.731150 0.490037 0.656504 0.030 Uiso 0.5 1 calc R U P A 2
C28B C 0.5932(8) 0.4841(7) 0.6116(3) 0.0344(10) Uani 0.5 1 d D . P A 2
H28D H 0.613314 0.461511 0.579524 0.052 Uiso 0.5 1 calc R U P A 2
H28E H 0.585928 0.524525 0.599627 0.052 Uiso 0.5 1 calc R U P A 2
H28F H 0.531906 0.469324 0.620048 0.052 Uiso 0.5 1 calc R U P A 2
C25B C 0.6994(4) 0.57022(16) 0.7236(2) 0.0223(7) Uani 0.5 1 d D U P A 2
H25C H 0.769180 0.562716 0.730520 0.027 Uiso 0.5 1 calc R U P A 2
H25D H 0.683526 0.588930 0.759724 0.027 Uiso 0.5 1 calc R U P A 2
C26B C 0.6775(6) 0.6122(3) 0.6727(4) 0.0374(16) Uani 0.5 1 d D U P A 2
H26D H 0.684305 0.592740 0.635602 0.056 Uiso 0.5 1 calc R U P A 2
H26E H 0.722120 0.644678 0.679072 0.056 Uiso 0.5 1 calc R U P A 2
H26F H 0.611782 0.626360 0.670467 0.056 Uiso 0.5 1 calc R U P A 2
P4B P 0.50016(18) 0.24996(7) 0.60710(9) 0.01865(16) Uani 0.5 1 d D . P A 1
N4B N 0.45865(14) 0.29793(7) 0.64084(8) 0.0227(3) Uani 0.5 1 d D . P A 1
N15B N 0.4448(2) 0.18393(9) 0.60517(16) 0.0226(4) Uani 0.5 1 d D . P A 1
N14B N 0.60841(18) 0.22078(12) 0.63591(18) 0.0271(4) Uani 0.5 1 d D . P A 1
N16B N 0.5078(4) 0.26741(14) 0.53668(11) 0.0283(4) Uani 0.5 1 d D U P A 1
C44B C 0.5047(3) 0.14206(14) 0.6417(2) 0.0263(9) Uani 0.5 1 d D . P A 1
H44C H 0.491503 0.102597 0.626198 0.032 Uiso 0.5 1 calc R U P A 1
H44D H 0.492486 0.143433 0.683116 0.032 Uiso 0.5 1 calc R U P A 1
C43B C 0.6068(3) 0.15899(13) 0.6386(3) 0.0260(9) Uani 0.5 1 d D . P A 1
H43C H 0.650153 0.145074 0.674043 0.031 Uiso 0.5 1 calc R U P A 1
H43D H 0.627585 0.142218 0.602940 0.031 Uiso 0.5 1 calc R U P A 1
C45B C 0.3397(2) 0.17663(16) 0.5993(2) 0.0231(5) Uani 0.5 1 d D . P A 1
C46B C 0.2879(4) 0.2200(3) 0.5553(4) 0.0266(5) Uani 0.5 1 d D . P A 1
H46D H 0.218576 0.215251 0.552872 0.040 Uiso 0.5 1 calc R U P A 1
H46E H 0.305755 0.213497 0.516146 0.040 Uiso 0.5 1 calc R U P A 1
H46F H 0.306034 0.259188 0.568532 0.040 Uiso 0.5 1 calc R U P A 1
C47B C 0.3073(4) 0.1874(3) 0.6598(3) 0.0240(5) Uani 0.5 1 d D . P A 1
H47D H 0.330353 0.225168 0.675000 0.036 Uiso 0.5 1 calc R U P A 1
H47E H 0.333817 0.157410 0.687822 0.036 Uiso 0.5 1 calc R U P A 1
H47F H 0.237303 0.186470 0.654897 0.036 Uiso 0.5 1 calc R U P A 1
C48B C 0.3101(4) 0.1158(2) 0.5785(2) 0.0279(7) Uani 0.5 1 d D . P A 1
H48D H 0.240097 0.113083 0.571019 0.042 Uiso 0.5 1 calc R U P A 1
H48E H 0.335805 0.088007 0.609234 0.042 Uiso 0.5 1 calc R U P A 1
H48F H 0.335319 0.107232 0.542009 0.042 Uiso 0.5 1 calc R U P A 1
C49B C 0.7004(2) 0.25141(16) 0.64049(17) 0.0313(4) Uani 0.5 1 d D . P A 1
C52B C 0.7693(3) 0.2294(3) 0.6954(2) 0.0377(6) Uani 0.5 1 d D . P A 1
H52D H 0.737748 0.231923 0.730464 0.057 Uiso 0.5 1 calc R U P A 1
H52E H 0.827303 0.253190 0.701422 0.057 Uiso 0.5 1 calc R U P A 1
H52F H 0.786587 0.189316 0.689109 0.057 Uiso 0.5 1 calc R U P A 1
C50B C 0.6868(4) 0.31596(16) 0.6485(3) 0.0369(6) Uani 0.5 1 d D . P A 1
H50D H 0.664680 0.333727 0.609922 0.055 Uiso 0.5 1 calc R U P A 1
H50E H 0.747865 0.333269 0.666212 0.055 Uiso 0.5 1 calc R U P A 1
H50F H 0.639224 0.322320 0.674624 0.055 Uiso 0.5 1 calc R U P A 1
C51B C 0.7467(3) 0.2411(2) 0.5863(2) 0.0353(6) Uani 0.5 1 d D . P A 1
H51D H 0.758756 0.199814 0.582458 0.053 Uiso 0.5 1 calc R U P A 1
H51E H 0.807349 0.262131 0.590237 0.053 Uiso 0.5 1 calc R U P A 1
H51F H 0.703910 0.254585 0.550996 0.053 Uiso 0.5 1 calc R U P A 1
C55B C 0.4706(4) 0.32195(19) 0.51130(19) 0.0341(6) Uani 0.5 1 d D U P A 1
H55C H 0.450092 0.345694 0.542958 0.041 Uiso 0.5 1 calc R U P A 1
H55D H 0.413380 0.314254 0.481359 0.041 Uiso 0.5 1 calc R U P A 1
C56B C 0.5424(6) 0.3561(3) 0.4823(5) 0.0458(10) Uani 0.5 1 d D U P A 1
H56D H 0.543500 0.341237 0.442337 0.069 Uiso 0.5 1 calc R U P A 1
H56E H 0.606233 0.352327 0.505963 0.069 Uiso 0.5 1 calc R U P A 1
H56F H 0.523770 0.396787 0.479976 0.069 Uiso 0.5 1 calc R U P A 1
C53B C 0.5362(4) 0.2249(2) 0.49514(15) 0.0314(7) Uani 0.5 1 d D . P A 1
H53C H 0.563130 0.190978 0.518158 0.038 Uiso 0.5 1 calc R U P A 1
H53D H 0.588142 0.241861 0.476349 0.038 Uiso 0.5 1 calc R U P A 1
C54B C 0.4582(6) 0.2044(3) 0.4467(3) 0.0383(13) Uani 0.5 1 d D . P A 1
H54D H 0.410708 0.182353 0.464174 0.057 Uiso 0.5 1 calc R U P A 1
H54E H 0.486149 0.179846 0.419049 0.057 Uiso 0.5 1 calc R U P A 1
H54F H 0.427147 0.237677 0.425335 0.057 Uiso 0.5 1 calc R U P A 1
P3B P 0.16315(10) 0.41989(9) 0.64480(9) 0.01816(14) Uani 0.5 1 d D . P A 1
N3B N 0.26174(10) 0.39741(8) 0.67179(8) 0.0219(3) Uani 0.5 1 d D . P A 1
N12B N 0.1559(3) 0.46365(14) 0.58401(11) 0.0269(4) Uani 0.5 1 d D . P A 1
N11B N 0.1080(2) 0.46990(13) 0.68258(13) 0.0278(3) Uani 0.5 1 d D U P A 1
N13B N 0.0822(2) 0.36681(15) 0.6277(2) 0.0291(4) Uani 0.5 1 d D U P A 1
C30B C 0.1318(4) 0.52271(14) 0.5979(2) 0.0288(8) Uani 0.5 1 d D . P A 1
H30C H 0.095467 0.541774 0.562635 0.035 Uiso 0.5 1 calc R U P A 1
H30D H 0.190591 0.545234 0.611506 0.035 Uiso 0.5 1 calc R U P A 1
C29B C 0.0715(4) 0.51815(17) 0.6466(2) 0.0290(7) Uani 0.5 1 d D . P A 1
H29C H 0.076578 0.553861 0.670488 0.035 Uiso 0.5 1 calc R U P A 1
H29D H 0.003510 0.511918 0.629564 0.035 Uiso 0.5 1 calc R U P A 1
C31B C 0.2101(3) 0.45481(18) 0.53462(14) 0.0279(4) Uani 0.5 1 d D . P A 1
C32B C 0.2221(6) 0.39062(19) 0.5230(3) 0.0313(5) Uani 0.5 1 d D . P A 1
H32D H 0.265642 0.373561 0.556035 0.047 Uiso 0.5 1 calc R U P A 1
H32E H 0.248744 0.385643 0.486273 0.047 Uiso 0.5 1 calc R U P A 1
H32F H 0.159708 0.371511 0.519078 0.047 Uiso 0.5 1 calc R U P A 1
C33B C 0.3111(3) 0.4812(3) 0.5503(3) 0.0282(6) Uani 0.5 1 d D . P A 1
H33D H 0.305850 0.523168 0.553272 0.042 Uiso 0.5 1 calc R U P A 1
H33E H 0.348904 0.471604 0.519300 0.042 Uiso 0.5 1 calc R U P A 1
H33F H 0.342638 0.465704 0.588275 0.042 Uiso 0.5 1 calc R U P A 1
C34B C 0.1589(4) 0.4831(3) 0.47786(16) 0.0333(6) Uani 0.5 1 d D . P A 1
H34D H 0.091685 0.471135 0.470794 0.050 Uiso 0.5 1 calc R U P A 1
H34E H 0.189765 0.471273 0.444359 0.050 Uiso 0.5 1 calc R U P A 1
H34F H 0.162571 0.525081 0.482082 0.050 Uiso 0.5 1 calc R U P A 1
C35B C 0.0745(2) 0.45906(14) 0.73921(13) 0.0363(4) Uani 0.5 1 d D . P A 1
C36B C 0.0711(4) 0.51645(16) 0.77325(19) 0.0357(4) Uani 0.5 1 d D . P A 1
H36D H 0.131806 0.537001 0.774232 0.054 Uiso 0.5 1 calc R U P A 1
H36E H 0.060814 0.508412 0.813815 0.054 Uiso 0.5 1 calc R U P A 1
H36F H 0.018544 0.540270 0.753244 0.054 Uiso 0.5 1 calc R U P A 1
C37B C 0.1429(3) 0.4188(2) 0.77829(18) 0.0357(4) Uani 0.5 1 d D . P A 1
H37D H 0.142005 0.380804 0.759607 0.054 Uiso 0.5 1 calc R U P A 1
H37E H 0.122624 0.415204 0.817139 0.054 Uiso 0.5 1 calc R U P A 1
H37F H 0.207865 0.434599 0.783187 0.054 Uiso 0.5 1 calc R U P A 1
C38B C -0.0248(3) 0.4332(2) 0.7294(2) 0.0357(4) Uani 0.5 1 d D . P A 1
H38D H -0.067177 0.456694 0.700764 0.054 Uiso 0.5 1 calc R U P A 1
H38E H -0.049597 0.432185 0.766991 0.054 Uiso 0.5 1 calc R U P A 1
H38F H -0.022057 0.393963 0.713990 0.054 Uiso 0.5 1 calc R U P A 1
C41B C 0.1129(3) 0.30676(15) 0.6287(3) 0.0282(6) Uani 0.5 1 d D U P A 1
H41C H 0.178970 0.304103 0.650637 0.034 Uiso 0.5 1 calc R U P A 1
H41D H 0.114188 0.293944 0.587574 0.034 Uiso 0.5 1 calc R U P A 1
C42B C 0.0491(7) 0.2663(2) 0.6571(5) 0.0458(11) Uani 0.5 1 d D U P A 1
H42D H -0.010818 0.259941 0.629865 0.069 Uiso 0.5 1 calc R U P A 1
H42E H 0.034937 0.283360 0.693940 0.069 Uiso 0.5 1 calc R U P A 1
H42F H 0.081913 0.229391 0.665906 0.069 Uiso 0.5 1 calc R U P A 1
C39B C -0.0142(2) 0.3789(3) 0.5956(3) 0.0358(6) Uani 0.5 1 d D . P A 1
H39C H -0.026526 0.420684 0.598492 0.043 Uiso 0.5 1 calc R U P A 1
H39D H -0.061157 0.358532 0.615911 0.043 Uiso 0.5 1 calc R U P A 1
C40B C -0.0325(5) 0.3622(6) 0.5309(3) 0.0421(11) Uani 0.5 1 d D . P A 1
H40D H 0.007207 0.385837 0.508994 0.063 Uiso 0.5 1 calc R U P A 1
H40E H -0.100215 0.368328 0.514885 0.063 Uiso 0.5 1 calc R U P A 1
H40F H -0.016507 0.321457 0.526915 0.063 Uiso 0.5 1 calc R U P A 1
Na1B Na 0.5356(5) 0.3959(2) 0.8408(3) 0.0193(6) Uani 0.5 1 d . . P A 2
O1S_1 O -0.0140(3) 0.48774(15) 0.9942(2) 0.0350(10) Uani 0.5 1 d D . P B -1
C1S_1 C 0.0639(6) 0.4146(2) 0.9460(4) 0.0528(19) Uani 0.5 1 d D . P B -1
H1SA_1 H 0.115910 0.407456 0.923370 0.079 Uiso 0.5 1 calc R U P B -1
H1SB_1 H 0.074388 0.391778 0.982495 0.079 Uiso 0.5 1 calc R U P B -1
H1SC_1 H 0.002739 0.403641 0.922194 0.079 Uiso 0.5 1 calc R U P B -1
C2S_1 C 0.0617(4) 0.47814(19) 0.9615(3) 0.0346(11) Uani 0.5 1 d D . P B -1
H2SA_1 H 0.123406 0.489625 0.985338 0.041 Uiso 0.5 1 calc R U P B -1
H2SB_1 H 0.051537 0.501524 0.924852 0.041 Uiso 0.5 1 calc R U P B -1
C3S_1 C -0.0269(4) 0.54662(16) 1.0075(3) 0.0347(12) Uani 0.5 1 d D . P B -1
H3SA_1 H -0.041732 0.569054 0.970339 0.042 Uiso 0.5 1 calc R U P B -1
H3SB_1 H 0.032476 0.562259 1.030782 0.042 Uiso 0.5 1 calc R U P B -1
C4S_1 C -0.1088(6) 0.5515(3) 1.0427(5) 0.068(3) Uani 0.5 1 d D . P B -1
H4SA_1 H -0.118428 0.592035 1.052128 0.102 Uiso 0.5 1 calc R U P B -1
H4SB_1 H -0.167402 0.536214 1.019254 0.102 Uiso 0.5 1 calc R U P B -1
H4SC_1 H -0.093421 0.529440 1.079512 0.102 Uiso 0.5 1 calc R U P B -1

loop_
_atom_site_aniso_label
_atom_site_aniso_U_11
_atom_site_aniso_U_22
_atom_site_aniso_U_33
_atom_site_aniso_U_23
_atom_site_aniso_U_13
_atom_site_aniso_U_12
Ce1 0.01083(6) 0.00947(6) 0.00903(6) -0.00084(4) 0.00076(4) 0.00053(4)
Na1A 0.0240(11) 0.0185(10) 0.0148(4) 0.0000(5) 0.0017(5) -0.0073(9)
P1A 0.0178(4) 0.0141(3) 0.0099(2) -0.00095(19) 0.0019(2) -0.0046(3)
N1A 0.0193(7) 0.0170(6) 0.0140(4) -0.0006(4) 0.0021(3) -0.0037(4)
N5A 0.0227(8) 0.0190(5) 0.0135(4) -0.0027(4) 0.0028(4) -0.0059(5)
N6A 0.0228(6) 0.0202(5) 0.0118(6) -0.0004(4) 0.0017(5) -0.0014(5)
N7A 0.0208(5) 0.0179(7) 0.0156(7) -0.0006(5) 0.0025(5) -0.0062(5)
C1A 0.0235(10) 0.0224(8) 0.0131(5) -0.0017(4) 0.0032(5) -0.0050(7)
C2A 0.0236(7) 0.0248(8) 0.0129(7) -0.0019(6) 0.0013(6) -0.0022(6)
C7A 0.0258(11) 0.0190(7) 0.0185(8) -0.0042(5) 0.0053(7) -0.0056(6)
C8A 0.0278(11) 0.0220(10) 0.0196(10) -0.0039(8) 0.0058(8) -0.0018(7)
C9A 0.0324(16) 0.0222(11) 0.0250(13) -0.0080(10) 0.0034(11) -0.0080(11)
C10A 0.0318(15) 0.0209(14) 0.0243(11) -0.0016(8) 0.0116(10) -0.0023(9)
C3A 0.0265(7) 0.0231(6) 0.0114(7) -0.0007(5) 0.0001(6) 0.0033(5)
C4A 0.0297(8) 0.0282(12) 0.0108(15) -0.0002(12) 0.0029(10) 0.0040(8)
C5A 0.0311(8) 0.0226(9) 0.0163(9) -0.0036(7) -0.0036(7) 0.0034(7)
C6A 0.0322(10) 0.0251(8) 0.0134(14) 0.0008(9) 0.0005(10) 0.0060(8)
C13A 0.0212(6) 0.0218(11) 0.0165(8) -0.0028(8) 0.0018(6) -0.0047(6)
C14A 0.0212(6) 0.0314(19) 0.021(2) -0.003(3) 0.0028(10) -0.0038(13)
C11A 0.0212(15) 0.0166(11) 0.0181(7) 0.0006(7) 0.0054(8) -0.0032(12)
C12A 0.039(4) 0.0173(10) 0.0276(17) -0.0017(9) 0.0154(17) -0.0073(14)
P2A 0.0146(2) 0.0126(2) 0.0133(3) -0.00091(18) 0.0015(2) -0.00255(19)
N2A 0.0208(6) 0.0173(5) 0.0150(5) -0.0001(4) 0.0023(5) -0.0036(5)
N8A 0.0219(5) 0.0224(5) 0.0197(5) -0.0005(4) -0.0001(4) -0.0071(3)
N9A 0.0334(8) 0.0199(5) 0.0259(6) -0.0043(5) 0.0053(5) 0.0042(6)
N10A 0.0258(7) 0.0188(7) 0.0209(6) -0.0031(6) 0.0058(5) -0.0074(6)
C15A 0.0307(8) 0.0230(6) 0.0235(8) -0.0021(7) 0.0055(6) -0.0094(5)
C16A 0.0333(10) 0.0253(12) 0.0264(6) -0.0057(7) 0.0063(6) -0.0042(9)
C21A 0.0224(5) 0.0296(8) 0.0269(8) 0.0041(6) 0.0001(6) -0.0041(5)
C22A 0.0212(12) 0.0283(11) 0.0279(10) 0.0056(10) 0.0002(10) -0.0001(8)
C23A 0.0321(12) 0.0390(13) 0.0279(9) 0.0081(8) 0.0025(8) 0.0025(9)
C24A 0.0223(6) 0.0312(13) 0.0451(15) 0.0018(10) 0.0014(8) -0.0047(9)
C17A 0.0363(8) 0.0280(9) 0.0356(8) -0.0014(7) 0.0015(7) 0.0077(7)
C18A 0.0353(8) 0.0337(13) 0.0491(15) 0.0039(13) 0.0047(10) 0.0092(10)
C19A 0.0415(15) 0.0302(12) 0.0347(8) -0.0005(8) -0.0028(7) 0.0136(11)
C20A 0.0428(15) 0.0275(9) 0.0405(15) -0.0005(8) 0.0025(13) 0.0100(8)
C27A 0.0358(12) 0.0191(11) 0.0219(7) -0.0033(8) 0.0097(7) -0.0081(8)
C28A 0.039(3) 0.044(3) 0.0207(11) -0.0081(11) 0.0089(15) 0.0008(16)
C25A 0.0233(13) 0.0173(9) 0.0276(10) -0.0034(7) 0.0083(9) -0.0055(9)
C26A 0.038(3) 0.0295(15) 0.0438(16) 0.0114(16) 0.0040(19) -0.0120(17)
P4A 0.0202(3) 0.0200(3) 0.0161(3) -0.0062(3) 0.0038(2) 0.0048(2)
N4A 0.0263(9) 0.0228(6) 0.0195(6) -0.0052(6) 0.0049(7) 0.0037(6)
N15A 0.0252(5) 0.0244(5) 0.0173(12) -0.0067(5) 0.0011(6) 0.0049(4)
N14A 0.0246(5) 0.0285(6) 0.0274(10) -0.0073(6) 0.0018(5) 0.0058(4)
N16A 0.0326(9) 0.0322(9) 0.0216(5) -0.0020(5) 0.0091(5) 0.0078(7)
C44A 0.0262(6) 0.0283(7) 0.023(2) -0.0026(10) 0.0016(9) 0.0065(5)
C43A 0.0259(6) 0.0287(7) 0.023(3) -0.0062(7) 0.0023(9) 0.0067(5)
C45A 0.0251(5) 0.0268(7) 0.0160(13) -0.0063(7) -0.0004(6) 0.0031(5)
C46A 0.0251(8) 0.0332(10) 0.0207(11) -0.0007(8) 0.0011(8) 0.0047(8)
C47A 0.0254(11) 0.0286(13) 0.0172(13) -0.0060(8) 0.0010(7) 0.0030(9)
C48A 0.0333(12) 0.0296(8) 0.0193(18) -0.0089(10) -0.0010(15) -0.0006(6)
C49A 0.0266(6) 0.0360(8) 0.0312(10) -0.0124(7) 0.0042(6) 0.0011(5)
C52A 0.0259(9) 0.0516(15) 0.0346(12) -0.0089(12) 0.0022(9) 0.0028(9)
C50A 0.0360(13) 0.0364(8) 0.0394(15) -0.0159(8) 0.0090(12) -0.0025(6)
C51A 0.0350(12) 0.0366(15) 0.0362(11) -0.0087(11) 0.0112(9) 0.0034(12)
C55A 0.0394(11) 0.0343(9) 0.0310(10) 0.0024(7) 0.0130(8) 0.0108(7)
C56A 0.0469(18) 0.0443(17) 0.0506(18) 0.0149(16) 0.0211(16) 0.0121(12)
C53A 0.0379(13) 0.0351(14) 0.0229(9) -0.0041(9) 0.0099(10) 0.0081(14)
C54A 0.0404(16) 0.049(3) 0.0266(14) -0.0107(19) 0.0085(13) 0.007(2)
P3A 0.0146(3) 0.0136(3) 0.0241(3) -0.0016(2) -0.0037(2) 0.0036(2)
N3A 0.0205(5) 0.0216(9) 0.0225(8) 0.0004(6) 0.0004(5) 0.0032(4)
N12A 0.0304(10) 0.0217(6) 0.0266(6) 0.0004(5) -0.0020(5) 0.0075(6)
N11A 0.0288(7) 0.0198(5) 0.0350(6) -0.0019(5) 0.0053(6) 0.0049(5)
N13A 0.0233(5) 0.0235(5) 0.0387(9) -0.0060(5) -0.0003(5) 0.0002(5)
C30A 0.029(2) 0.0213(6) 0.0353(10) 0.0002(5) 0.0038(12) 0.0060(8)
C29A 0.0297(19) 0.0204(8) 0.0368(9) -0.0012(7) 0.0046(10) 0.0044(10)
C31A 0.0291(11) 0.0274(8) 0.0243(6) -0.0014(6) -0.0042(6) 0.0084(7)
C32A 0.0334(13) 0.0285(8) 0.0296(12) -0.0053(7) -0.0024(10) 0.0070(8)
C33A 0.0292(10) 0.0264(16) 0.0263(12) 0.0021(12) -0.0039(9) 0.0081(9)
C34A 0.0288(17) 0.0423(14) 0.0267(7) 0.0044(10) -0.0025(9) 0.0134(12)
C35A 0.0406(9) 0.0322(9) 0.0379(7) 0.0002(6) 0.0116(6) 0.0052(7)
C38A 0.0409(8) 0.0332(9) 0.0352(7) 0.0005(5) 0.0129(7) 0.0050(6)
C36A 0.0409(8) 0.0332(9) 0.0352(7) 0.0005(5) 0.0129(7) 0.0050(6)
C37A 0.0409(8) 0.0332(9) 0.0352(7) 0.0005(5) 0.0129(7) 0.0050(6)
C41A 0.0299(9) 0.0235(6) 0.0316(14) -0.0038(6) 0.0061(9) 0.0009(6)
C42A 0.0478(18) 0.0298(9) 0.066(3) 0.0057(15) 0.0272(16) 0.0026(11)
C39A 0.0253(6) 0.0350(11) 0.0442(11) -0.0080(9) -0.0033(7) 0.0031(6)
C40A 0.0285(18) 0.049(2) 0.0451(12) -0.0117(12) -0.0054(11) 0.009(2)
P1B 0.0178(4) 0.0141(3) 0.0099(2) -0.00095(19) 0.0019(2) -0.0046(3)
N1B 0.0193(7) 0.0170(6) 0.0140(4) -0.0006(4) 0.0021(3) -0.0037(4)
N5B 0.0227(8) 0.0190(5) 0.0135(4) -0.0027(4) 0.0028(4) -0.0059(5)
N6B 0.0228(6) 0.0202(5) 0.0118(6) -0.0004(4) 0.0017(5) -0.0014(5)
N7B 0.0208(5) 0.0179(7) 0.0156(7) -0.0006(5) 0.0025(5) -0.0062(5)
C1B 0.0235(10) 0.0224(8) 0.0131(5) -0.0017(4) 0.0032(5) -0.0050(7)
C2B 0.0236(7) 0.0248(8) 0.0129(7) -0.0019(6) 0.0013(6) -0.0022(6)
C7B 0.0258(11) 0.0190(7) 0.0185(8) -0.0042(5) 0.0053(7) -0.0056(6)
C10B 0.0278(11) 0.0220(10) 0.0196(10) -0.0039(8) 0.0058(8) -0.0018(7)
C8B 0.0324(16) 0.0222(11) 0.0250(13) -0.0080(10) 0.0034(11) -0.0080(11)
C9B 0.0318(15) 0.0209(14) 0.0243(11) -0.0016(8) 0.0116(10) -0.0023(9)
C3B 0.0265(7) 0.0231(6) 0.0114(7) -0.0007(5) 0.0001(6) 0.0033(5)
C4B 0.0297(8) 0.0282(12) 0.0108(15) -0.0002(12) 0.0029(10) 0.0040(8)
C5B 0.0311(8) 0.0226(9) 0.0163(9) -0.0036(7) -0.0036(7) 0.0034(7)
C6B 0.0322(10) 0.0251(8) 0.0134(14) 0.0008(9) 0.0005(10) 0.0060(8)
C13B 0.0212(6) 0.0218(11) 0.0165(8) -0.0028(8) 0.0018(6) -0.0047(6)
C14B 0.0212(6) 0.0314(19) 0.021(2) -0.003(3) 0.0028(10) -0.0038(13)
C11B 0.0212(15) 0.0166(11) 0.0181(7) 0.0006(7) 0.0054(8) -0.0032(12)
C12B 0.039(4) 0.0173(10) 0.0276(17) -0.0017(9) 0.0154(17) -0.0073(14)
P2B 0.0146(2) 0.0126(2) 0.0133(3) -0.00091(18) 0.0015(2) -0.00255(19)
N2B 0.0208(6) 0.0173(5) 0.0150(5) -0.0001(4) 0.0023(5) -0.0036(5)
N8B 0.0219(5) 0.0224(5) 0.0197(5) -0.0005(4) -0.0001(4) -0.0071(3)
N9B 0.0334(8) 0.0199(5) 0.0259(6) -0.0043(5) 0.0053(5) 0.0042(6)
N10B 0.0258(7) 0.0188(7) 0.0209(6) -0.0031(6) 0.0058(5) -0.0074(6)
C15B 0.0307(8) 0.0230(6) 0.0235(8) -0.0021(7) 0.0055(6) -0.0094(5)
C16B 0.0333(10) 0.0253(12) 0.0264(6) -0.0057(7) 0.0063(6) -0.0042(9)
C21B 0.0224(5) 0.0296(8) 0.0269(8) 0.0041(6) 0.0001(6) -0.0041(5)
C22B 0.0212(12) 0.0283(11) 0.0279(10) 0.0056(10) 0.0002(10) -0.0001(8)
C23B 0.0321(12) 0.0390(13) 0.0279(9) 0.0081(8) 0.0025(8) 0.0025(9)
C24B 0.0223(6) 0.0312(13) 0.0451(15) 0.0018(10) 0.0014(8) -0.0047(9)
C17B 0.0363(8) 0.0280(9) 0.0356(8) -0.0014(7) 0.0015(7) 0.0077(7)
C18B 0.0353(8) 0.0337(13) 0.0491(15) 0.0039(13) 0.0047(10) 0.0092(10)
C19B 0.0415(15) 0.0302(12) 0.0347(8) -0.0005(8) -0.0028(7) 0.0136(11)
C20B 0.0428(15) 0.0275(9) 0.0405(15) -0.0005(8) 0.0025(13) 0.0100(8)
C27B 0.0358(12) 0.0191(11) 0.0219(7) -0.0033(8) 0.0097(7) -0.0081(8)
C28B 0.039(3) 0.044(3) 0.0207(11) -0.0081(11) 0.0089(15) 0.0008(16)
C25B 0.0233(13) 0.0173(9) 0.0276(10) -0.0034(7) 0.0083(9) -0.0055(9)
C26B 0.038(3) 0.0295(15) 0.0438(16) 0.0114(16) 0.0040(19) -0.0120(17)
P4B 0.0202(3) 0.0200(3) 0.0161(3) -0.0062(3) 0.0038(2) 0.0048(2)
N4B 0.0263(9) 0.0228(6) 0.0195(6) -0.0052(6) 0.0049(7) 0.0037(6)
N15B 0.0252(5) 0.0244(5) 0.0173(12) -0.0067(5) 0.0011(6) 0.0049(4)
N14B 0.0246(5) 0.0285(6) 0.0274(10) -0.0073(6) 0.0018(5) 0.0058(4)
N16B 0.0326(9) 0.0322(9) 0.0216(5) -0.0020(5) 0.0091(5) 0.0078(7)
C44B 0.0262(6) 0.0283(7) 0.023(2) -0.0026(10) 0.0016(9) 0.0065(5)
C43B 0.0259(6) 0.0287(7) 0.023(3) -0.0062(7) 0.0023(9) 0.0067(5)
C45B 0.0251(5) 0.0268(7) 0.0160(13) -0.0063(7) -0.0004(6) 0.0031(5)
C46B 0.0251(8) 0.0332(10) 0.0207(11) -0.0007(8) 0.0011(8) 0.0047(8)
C47B 0.0254(11) 0.0286(13) 0.0172(13) -0.0060(8) 0.0010(7) 0.0030(9)
C48B 0.0333(12) 0.0296(8) 0.0193(18) -0.0089(10) -0.0010(15) -0.0006(6)
C49B 0.0266(6) 0.0360(8) 0.0312(10) -0.0124(7) 0.0042(6) 0.0011(5)
C52B 0.0259(9) 0.0516(15) 0.0346(12) -0.0089(12) 0.0022(9) 0.0028(9)
C50B 0.0360(13) 0.0364(8) 0.0394(15) -0.0159(8) 0.0090(12) -0.0025(6)
C51B 0.0350(12) 0.0366(15) 0.0362(11) -0.0087(11) 0.0112(9) 0.0034(12)
C55B 0.0394(11) 0.0343(9) 0.0310(10) 0.0024(7) 0.0130(8) 0.0108(7)
C56B 0.0469(18) 0.0443(17) 0.0506(18) 0.0149(16) 0.0211(16) 0.0121(12)
C53B 0.0379(13) 0.0351(14) 0.0229(9) -0.0041(9) 0.0099(10) 0.0081(14)
C54B 0.0404(16) 0.049(3) 0.0266(14) -0.0107(19) 0.0085(13) 0.007(2)
P3B 0.0146(3) 0.0136(3) 0.0241(3) -0.0016(2) -0.0037(2) 0.0036(2)
N3B 0.0205(5) 0.0216(9) 0.0225(8) 0.0004(6) 0.0004(5) 0.0032(4)
N12B 0.0304(10) 0.0217(6) 0.0266(6) 0.0004(5) -0.0020(5) 0.0075(6)
N11B 0.0288(7) 0.0198(5) 0.0350(6) -0.0019(5) 0.0053(6) 0.0049(5)
N13B 0.0233(5) 0.0235(5) 0.0387(9) -0.0060(5) -0.0003(5) 0.0002(5)
C30B 0.029(2) 0.0213(6) 0.0353(10) 0.0002(5) 0.0038(12) 0.0060(8)
C29B 0.0297(19) 0.0204(8) 0.0368(9) -0.0012(7) 0.0046(10) 0.0044(10)
C31B 0.0291(11) 0.0274(8) 0.0243(6) -0.0014(6) -0.0042(6) 0.0084(7)
C32B 0.0334(13) 0.0285(8) 0.0296(12) -0.0053(7) -0.0024(10) 0.0070(8)
C33B 0.0292(10) 0.0264(16) 0.0263(12) 0.0021(12) -0.0039(9) 0.0081(9)
C34B 0.0288(17) 0.0423(14) 0.0267(7) 0.0044(10) -0.0025(9) 0.0134(12)
C35B 0.0406(9) 0.0322(9) 0.0379(7) 0.0002(6) 0.0116(6) 0.0052(7)
C36B 0.0409(8) 0.0332(9) 0.0352(7) 0.0005(5) 0.0129(7) 0.0050(6)
C37B 0.0409(8) 0.0332(9) 0.0352(7) 0.0005(5) 0.0129(7) 0.0050(6)
C38B 0.0409(8) 0.0332(9) 0.0352(7) 0.0005(5) 0.0129(7) 0.0050(6)
C41B 0.0299(9) 0.0235(6) 0.0316(14) -0.0038(6) 0.0061(9) 0.0009(6)
C42B 0.0478(18) 0.0298(9) 0.066(3) 0.0057(15) 0.0272(16) 0.0026(11)
C39B 0.0253(6) 0.0350(11) 0.0442(11) -0.0080(9) -0.0033(7) 0.0031(6)
C40B 0.0285(18) 0.049(2) 0.0451(12) -0.0117(12) -0.0054(11) 0.009(2)
Na1B 0.0240(11) 0.0185(10) 0.0148(4) 0.0000(5) 0.0017(5) -0.0073(9)
O1S_1 0.034(2) 0.035(2) 0.036(2) -0.0018(16) 0.0086(19) -0.0008(14)
C1S_1 0.057(5) 0.037(2) 0.066(5) -0.003(2) 0.016(4) 0.004(2)
C2S_1 0.034(2) 0.036(2) 0.035(3) 0.003(2) 0.0073(19) 0.0030(17)
C3S_1 0.036(3) 0.036(2) 0.031(3) -0.0025(17) -0.001(2) 0.0017(15)
C4S_1 0.070(4) 0.057(5) 0.088(6) -0.022(5) 0.043(4) -0.010(4)

loop_
_atom_type_symbol
_atom_type_description
_atom_type_scat_dispersion_real
_atom_type_scat_dispersion_imag
_atom_type_scat_source
C C 0.0033 0.0016 'International Tables Vol C Tables 4.2.6.8 and 6.1.1.4'
H H 0.0000 0.0000 'International Tables Vol C Tables 4.2.6.8 and 6.1.1.4'
Ce Ce -0.2486 2.6331 'International Tables Vol C Tables 4.2.6.8 and 6.1.1.4'
N N 0.0061 0.0033 'International Tables Vol C Tables 4.2.6.8 and 6.1.1.4'
Na Na 0.0362 0.0249 'International Tables Vol C Tables 4.2.6.8 and 6.1.1.4'
O O 0.0106 0.0060 'International Tables Vol C Tables 4.2.6.8 and 6.1.1.4'
P P 0.1023 0.0942 'International Tables Vol C Tables 4.2.6.8 and 6.1.1.4'

loop_
_exptl_crystal_face_index_h
_exptl_crystal_face_index_k
_exptl_crystal_face_index_l
_exptl_crystal_face_perp_dist
1.00 0.00 1.00 0.1810
-1.00 1.00 -1.00 0.1810
0.00 0.00 1.00 0.1190
0.00 0.00 -1.00 0.1510
1.00 0.00 0.00 0.1830
1.00 0.00 -1.00 0.1620
-1.00 0.00 1.00 0.1480
1.00 -1.00 2.00 0.1770
2.00 -1.00 -1.00 0.1570
-2.00 1.00 2.00 0.1590
1.00 -1.00 -2.00 0.1530
-1.00 1.00 2.00 0.1440
-1.00 1.00 1.00 0.1640
1.00 -2.00 -2.00 0.1410
-1.00 2.00 2.00 0.1420
0.00 -1.00 -1.00 0.0890
0.00 1.00 1.00 0.1140
-1.00 2.00 1.00 0.1640
-1.00 -1.00 -1.00 0.0850
1.00 -2.00 2.00 0.1810
-1.00 2.00 -2.00 0.1770
-1.00 -1.00 -2.00 0.0890
-1.00 -2.00 -2.00 0.0780
1.00 2.00 2.00 0.1750
1.00 -1.00 0.00 0.1660
-1.00 -2.00 0.00 0.0780
1.00 2.00 0.00 0.2340
1.00 2.00 -1.00 0.2300
2.00 -1.00 0.00 0.1440
-1.00 -2.00 2.00 0.1190
1.00 2.00 -2.00 0.2270
0.00 1.00 -2.00 0.1780

loop_
_geom_angle_atom_site_label_1
_geom_angle_atom_site_label_2
_geom_angle_atom_site_label_3
_geom_angle
_geom_angle_site_symmetry_1
_geom_angle_site_symmetry_3
_geom_angle_publ_flag
N1A Ce1 N2A 89.99(6) . . ?
N4A Ce1 N1B 113.59(7) . . ?
N3A Ce1 N4A 110.47(7) . . ?
N3A Ce1 N1B 110.23(6) . . ?
N4B Ce1 N1A 113.59(7) . . ?
N4B Ce1 N2A 117.21(7) . . ?
N3B Ce1 N1A 110.23(6) . . ?
N3B Ce1 N2A 113.82(7) . . ?
N3B Ce1 N4B 110.47(7) . . ?
N1A Na1A N5A 65.25(13) . . ?
N1A Na1A N8A 153.2(3) . . ?
N2A Na1A N1A 89.5(2) . . ?
N2A Na1A N5A 154.5(3) . . ?
N2A Na1A N8A 65.40(13) . . ?
N8A Na1A N5A 140.1(3) . . ?
N1A P1A N5A 116.12(14) . . ?
N1A P1A N6A 119.72(14) . . ?
N1A P1A N7A 112.57(13) . . ?
N5A P1A N6A 92.13(10) . . ?
N7A P1A N5A 108.33(13) . . ?
N7A P1A N6A 105.79(13) . . ?
Ce1 N1A Na1A 89.98(14) . . ?
P1A N1A Ce1 173.85(14) . . ?
P1A N1A Na1A 94.76(17) . . ?
P1A N5A Na1A 81.05(17) . . ?
C1A N5A Na1A 120.4(3) . . ?
C1A N5A P1A 111.89(14) . . ?
C1A N5A C7A 116.81(17) . . ?
C7A N5A Na1A 95.7(2) . . ?
C7A N5A P1A 124.45(16) . . ?
C2A N6A P1A 111.64(15) . . ?
C2A N6A C3A 117.62(18) . . ?
C3A N6A P1A 122.12(15) . . ?
C13A N7A P1A 120.48(17) . . ?
C13A N7A C11A 115.7(2) . . ?
C11A N7A P1A 122.50(18) . . ?
N5A C1A H1AA 110.6 . . ?
N5A C1A H1AB 110.6 . . ?
N5A C1A C2A 105.90(18) . . ?
H1AA C1A H1AB 108.7 . . ?
C2A C1A H1AA 110.6 . . ?
C2A C1A H1AB 110.6 . . ?
N6A C2A C1A 105.82(18) . . ?
N6A C2A H2AA 110.6 . . ?
N6A C2A H2AB 110.6 . . ?
C1A C2A H2AA 110.6 . . ?
C1A C2A H2AB 110.6 . . ?
H2AA C2A H2AB 108.7 . . ?
N5A C7A C8A 110.84(19) . . ?
N5A C7A C9A 109.62(19) . . ?
N5A C7A C10A 111.31(19) . . ?
C8A C7A C9A 107.8(2) . . ?
C8A C7A C10A 108.9(2) . . ?
C10A C7A C9A 108.2(2) . . ?
Na1A C8A H8AA 30.9 . . ?
Na1A C8A H8AB 131.7 . . ?
Na1A C8A H8AC 110.9 . . ?
C7A C8A Na1A 80.6(2) . . ?
C7A C8A H8AA 109.5 . . ?
C7A C8A H8AB 109.5 . . ?
C7A C8A H8AC 109.5 . . ?
H8AA C8A H8AB 109.5 . . ?
H8AA C8A H8AC 109.5 . . ?
H8AB C8A H8AC 109.5 . . ?
C7A C9A H9AA 109.5 . . ?
C7A C9A H9AB 109.5 . . ?
C7A C9A H9AC 109.5 . . ?
H9AA C9A H9AB 109.5 . . ?
H9AA C9A H9AC 109.5 . . ?
H9AB C9A H9AC 109.5 . . ?
C7A C10A H10A 109.5 . . ?
C7A C10A H10B 109.5 . . ?
C7A C10A H10C 109.5 . . ?
H10A C10A H10B 109.5 . . ?
H10A C10A H10C 109.5 . . ?
H10B C10A H10C 109.5 . . ?
N6A C3A C4A 109.08(19) . . ?
N6A C3A C5A 110.66(19) . . ?
N6A C3A C6A 110.02(19) . . ?
C5A C3A C4A 107.5(2) . . ?
C6A C3A C4A 109.3(2) . . ?
C6A C3A C5A 110.2(2) . . ?
C3A C4A H4AA 109.5 . . ?
C3A C4A H4AB 109.5 . . ?
C3A C4A H4AC 109.5 . . ?
H4AA C4A H4AB 109.5 . . ?
H4AA C4A H4AC 109.5 . . ?
H4AB C4A H4AC 109.5 . . ?
C3A C5A H5AA 109.5 . . ?
C3A C5A H5AB 109.5 . . ?
C3A C5A H5AC 109.5 . . ?
H5AA C5A H5AB 109.5 . . ?
H5AA C5A H5AC 109.5 . . ?
H5AB C5A H5AC 109.5 . . ?
C3A C6A H6AA 109.5 . . ?
C3A C6A H6AB 109.5 . . ?
C3A C6A H6AC 109.5 . . ?
H6AA C6A H6AB 109.5 . . ?
H6AA C6A H6AC 109.5 . . ?
H6AB C6A H6AC 109.5 . . ?
N7A C13A H13A 108.9 . . ?
N7A C13A H13B 108.9 . . ?
N7A C13A C14A 113.4(2) . . ?
H13A C13A H13B 107.7 . . ?
C14A C13A H13A 108.9 . . ?
C14A C13A H13B 108.9 . . ?
C13A C14A H14A 109.5 . . ?
C13A C14A H14B 109.5 . . ?
C13A C14A H14C 109.5 . . ?
H14A C14A H14B 109.5 . . ?
H14A C14A H14C 109.5 . . ?
H14B C14A H14C 109.5 . . ?
N7A C11A H11A 108.6 . . ?
N7A C11A H11B 108.6 . . ?
N7A C11A C12A 114.7(2) . . ?
H11A C11A H11B 107.6 . . ?
C12A C11A H11A 108.6 . . ?
C12A C11A H11B 108.6 . . ?
C11A C12A H12A 109.5 . . ?
C11A C12A H12B 109.5 . . ?
C11A C12A H12C 109.5 . . ?
H12A C12A H12B 109.5 . . ?
H12A C12A H12C 109.5 . . ?
H12B C12A H12C 109.5 . . ?
N2A P2A N8A 114.29(16) . . ?
N2A P2A N9A 121.66(16) . . ?
N2A P2A N10A 112.37(14) . . ?
N9A P2A N8A 91.52(11) . . ?
N10A P2A N8A 110.18(15) . . ?
N10A P2A N9A 104.76(15) . . ?
Na1A N2A Ce1 90.37(15) . . ?
P2A N2A Ce1 170.71(15) . . ?
P2A N2A Na1A 95.02(18) . . ?
P2A N8A Na1A 80.34(17) . . ?
C15A N8A Na1A 117.5(3) . . ?
C15A N8A P2A 111.85(16) . . ?
C15A N8A C21A 115.36(19) . . ?
C21A N8A Na1A 96.5(2) . . ?
C21A N8A P2A 127.72(18) . . ?
C16A N9A P2A 112.00(17) . . ?
C16A N9A C17A 118.4(2) . . ?
C17A N9A P2A 124.64(17) . . ?
C27A N10A P2A 120.1(2) . . ?
C27A N10A C25A 116.0(2) . . ?
C25A N10A P2A 122.4(2) . . ?
N8A C15A H15A 110.7 . . ?
N8A C15A H15B 110.7 . . ?
N8A C15A C16A 105.1(2) . . ?
H15A C15A H15B 108.8 . . ?
C16A C15A H15A 110.7 . . ?
C16A C15A H15B 110.7 . . ?
N9A C16A C15A 105.3(2) . . ?
N9A C16A H16A 110.7 . . ?
N9A C16A H16B 110.7 . . ?
C15A C16A H16A 110.7 . . ?
C15A C16A H16B 110.7 . . ?
H16A C16A H16B 108.8 . . ?
N8A C21A C22A 111.6(2) . . ?
N8A C21A C23A 109.6(2) . . ?
N8A C21A C24A 111.3(2) . . ?
C22A C21A C23A 108.0(2) . . ?
C22A C21A C24A 108.7(2) . . ?
C24A C21A C23A 107.6(2) . . ?
C21A C22A H22A 109.5 . . ?
C21A C22A H22B 109.5 . . ?
C21A C22A H22C 109.5 . . ?
H22A C22A H22B 109.5 . . ?
H22A C22A H22C 109.5 . . ?
H22B C22A H22C 109.5 . . ?
C21A C23A H23A 109.5 . . ?
C21A C23A H23B 109.5 . . ?
C21A C23A H23C 109.5 . . ?
H23A C23A H23B 109.5 . . ?
H23A C23A H23C 109.5 . . ?
H23B C23A H23C 109.5 . . ?
C21A C24A H24A 109.5 . . ?
C21A C24A H24B 109.5 . . ?
C21A C24A H24C 109.5 . . ?
H24A C24A H24B 109.5 . . ?
H24A C24A H24C 109.5 . . ?
H24B C24A H24C 109.5 . . ?
N9A C17A C18A 109.1(2) . . ?
N9A C17A C19A 111.7(2) . . ?
N9A C17A C20A 110.0(2) . . ?
C19A C17A C18A 107.2(2) . . ?
C20A C17A C18A 108.8(2) . . ?
C20A C17A C19A 109.9(2) . . ?
C17A C18A H18A 109.5 . . ?
C17A C18A H18B 109.5 . . ?
C17A C18A H18C 109.5 . . ?
H18A C18A H18B 109.5 . . ?
H18A C18A H18C 109.5 . . ?
H18B C18A H18C 109.5 . . ?
C17A C19A H19A 109.5 . . ?
C17A C19A H19B 109.5 . . ?
C17A C19A H19C 109.5 . . ?
H19A C19A H19B 109.5 . . ?
H19A C19A H19C 109.5 . . ?
H19B C19A H19C 109.5 . . ?
C17A C20A H20A 109.5 . . ?
C17A C20A H20B 109.5 . . ?
C17A C20A H20C 109.5 . . ?
H20A C20A H20B 109.5 . . ?
H20A C20A H20C 109.5 . . ?
H20B C20A H20C 109.5 . . ?
N10A C27A H27A 108.5 . . ?
N10A C27A H27B 108.5 . . ?
N10A C27A C28A 115.2(3) . . ?
H27A C27A H27B 107.5 . . ?
C28A C27A H27A 108.5 . . ?
C28A C27A H27B 108.5 . . ?
C27A C28A H28A 109.5 . . ?
C27A C28A H28B 109.5 . . ?
C27A C28A H28C 109.5 . . ?
H28A C28A H28B 109.5 . . ?
H28A C28A H28C 109.5 . . ?
H28B C28A H28C 109.5 . . ?
N10A C25A H25A 108.4 . . ?
N10A C25A H25B 108.4 . . ?
N10A C25A C26A 115.7(3) . . ?
H25A C25A H25B 107.4 . . ?
C26A C25A H25A 108.4 . . ?
C26A C25A H25B 108.4 . . ?
C25A C26A H26A 109.5 . . ?
C25A C26A H26B 109.5 . . ?
C25A C26A H26C 109.5 . . ?
H26A C26A H26B 109.5 . . ?
H26A C26A H26C 109.5 . . ?
H26B C26A H26C 109.5 . . ?
N4A P4A N15A 118.58(16) . . ?
N4A P4A N14A 120.03(17) . . ?
N4A P4A N16A 111.92(15) . . ?
N14A P4A N15A 91.72(11) . . ?
N16A P4A N15A 106.10(15) . . ?
N16A P4A N14A 106.05(15) . . ?
P4A N4A Ce1 173.05(16) . . ?
C44A N15A P4A 111.54(16) . . ?
C44A N15A C45A 117.4(2) . . ?
C45A N15A P4A 122.77(18) . . ?
C43A N14A P4A 113.19(16) . . ?
C43A N14A C49A 119.40(19) . . ?
C49A N14A P4A 125.37(18) . . ?
C55A N16A P4A 120.5(2) . . ?
C55A N16A C53A 116.3(2) . . ?
C53A N16A P4A 122.0(2) . . ?
N15A C44A H44A 110.6 . . ?
N15A C44A H44B 110.6 . . ?
N15A C44A C43A 105.8(2) . . ?
H44A C44A H44B 108.7 . . ?
C43A C44A H44A 110.6 . . ?
C43A C44A H44B 110.6 . . ?
N14A C43A C44A 106.5(2) . . ?
N14A C43A H43A 110.4 . . ?
N14A C43A H43B 110.4 . . ?
C44A C43A H43A 110.4 . . ?
C44A C43A H43B 110.4 . . ?
H43A C43A H43B 108.6 . . ?
N15A C45A C46A 110.1(2) . . ?
N15A C45A C47A 109.9(2) . . ?
N15A C45A C48A 110.9(2) . . ?
C46A C45A C47A 108.1(2) . . ?
C46A C45A C48A 109.1(2) . . ?
C48A C45A C47A 108.7(2) . . ?
C45A C46A H46A 109.5 . . ?
C45A C46A H46B 109.5 . . ?
C45A C46A H46C 109.5 . . ?
H46A C46A H46B 109.5 . . ?
H46A C46A H46C 109.5 . . ?
H46B C46A H46C 109.5 . . ?
C45A C47A H47A 109.5 . . ?
C45A C47A H47B 109.5 . . ?
C45A C47A H47C 109.5 . . ?
H47A C47A H47B 109.5 . . ?
H47A C47A H47C 109.5 . . ?
H47B C47A H47C 109.5 . . ?
C45A C48A H48A 109.5 . . ?
C45A C48A H48B 109.5 . . ?
C45A C48A H48C 109.5 . . ?
H48A C48A H48B 109.5 . . ?
H48A C48A H48C 109.5 . . ?
H48B C48A H48C 109.5 . . ?
N14A C49A C52A 109.2(2) . . ?
N14A C49A C50A 111.1(2) . . ?
N14A C49A C51A 110.6(2) . . ?
C50A C49A C52A 107.2(2) . . ?
C51A C49A C52A 108.4(2) . . ?
C51A C49A C50A 110.3(2) . . ?
C49A C52A H52A 109.5 . . ?
C49A C52A H52B 109.5 . . ?
C49A C52A H52C 109.5 . . ?
H52A C52A H52B 109.5 . . ?
H52A C52A H52C 109.5 . . ?
H52B C52A H52C 109.5 . . ?
C49A C50A H50A 109.5 . . ?
C49A C50A H50B 109.5 . . ?
C49A C50A H50C 109.5 . . ?
H50A C50A H50B 109.5 . . ?
H50A C50A H50C 109.5 . . ?
H50B C50A H50C 109.5 . . ?
C49A C51A H51A 109.5 . . ?
C49A C51A H51B 109.5 . . ?
C49A C51A H51C 109.5 . . ?
H51A C51A H51B 109.5 . . ?
H51A C51A H51C 109.5 . . ?
H51B C51A H51C 109.5 . . ?
N16A C55A H55A 108.8 . . ?
N16A C55A H55B 108.8 . . ?
N16A C55A C56A 113.7(3) . . ?
H55A C55A H55B 107.7 . . ?
C56A C55A H55A 108.8 . . ?
C56A C55A H55B 108.8 . . ?
C55A C56A H56A 109.5 . . ?
C55A C56A H56B 109.5 . . ?
C55A C56A H56C 109.5 . . ?
H56A C56A H56B 109.5 . . ?
H56A C56A H56C 109.5 . . ?
H56B C56A H56C 109.5 . . ?
N16A C53A H53A 108.3 . . ?
N16A C53A H53B 108.3 . . ?
N16A C53A C54A 115.7(3) . . ?
H53A C53A H53B 107.4 . . ?
C54A C53A H53A 108.3 . . ?
C54A C53A H53B 108.3 . . ?
C53A C54A H54A 109.5 . . ?
C53A C54A H54B 109.5 . . ?
C53A C54A H54C 109.5 . . ?
H54A C54A H54B 109.5 . . ?
H54A C54A H54C 109.5 . . ?
H54B C54A H54C 109.5 . . ?
N3A P3A N12A 116.95(15) . . ?
N3A P3A N11A 120.58(16) . . ?
N3A P3A N13A 112.29(14) . . ?
N11A P3A N12A 91.64(11) . . ?
N13A P3A N12A 107.27(15) . . ?
N13A P3A N11A 105.73(15) . . ?
P3A N3A Ce1 172.84(15) . . ?
C30A N12A P3A 110.25(16) . . ?
C30A N12A C31A 117.1(2) . . ?
C31A N12A P3A 123.25(17) . . ?
C29A N11A P3A 113.77(15) . . ?
C29A N11A C35A 120.55(18) . . ?
C35A N11A P3A 125.67(17) . . ?
C41A N13A P3A 120.57(19) . . ?
C41A N13A C39A 116.2(2) . . ?
C39A N13A P3A 122.4(2) . . ?
N12A C30A H30A 110.6 . . ?
N12A C30A H30B 110.6 . . ?
N12A C30A C29A 105.9(2) . . ?
H30A C30A H30B 108.7 . . ?
C29A C30A H30A 110.6 . . ?
C29A C30A H30B 110.6 . . ?
N11A C29A C30A 107.64(19) . . ?
N11A C29A H29A 110.2 . . ?
N11A C29A H29B 110.2 . . ?
C30A C29A H29A 110.2 . . ?
C30A C29A H29B 110.2 . . ?
H29A C29A H29B 108.5 . . ?
N12A C31A C32A 110.2(2) . . ?
N12A C31A C33A 110.0(2) . . ?
N12A C31A C34A 111.3(2) . . ?
C32A C31A C33A 107.8(2) . . ?
C32A C31A C34A 108.8(2) . . ?
C34A C31A C33A 108.7(2) . . ?
C31A C32A H32A 109.5 . . ?
C31A C32A H32B 109.5 . . ?
C31A C32A H32C 109.5 . . ?
H32A C32A H32B 109.5 . . ?
H32A C32A H32C 109.5 . . ?
H32B C32A H32C 109.5 . . ?
C31A C33A H33A 109.5 . . ?
C31A C33A H33B 109.5 . . ?
C31A C33A H33C 109.5 . . ?
H33A C33A H33B 109.5 . . ?
H33A C33A H33C 109.5 . . ?
H33B C33A H33C 109.5 . . ?
C31A C34A H34A 109.5 . . ?
C31A C34A H34B 109.5 . . ?
C31A C34A H34C 109.5 . . ?
H34A C34A H34B 109.5 . . ?
H34A C34A H34C 109.5 . . ?
H34B C34A H34C 109.5 . . ?
N11A C35A C38A 109.5(2) . . ?
N11A C35A C36A 111.9(2) . . ?
N11A C35A C37A 110.5(2) . . ?
C36A C35A C38A 107.0(2) . . ?
C37A C35A C38A 108.4(2) . . ?
C37A C35A C36A 109.5(2) . . ?
C35A C38A H38A 109.5 . . ?
C35A C38A H38B 109.5 . . ?
C35A C38A H38C 109.5 . . ?
H38A C38A H38B 109.5 . . ?
H38A C38A H38C 109.5 . . ?
H38B C38A H38C 109.5 . . ?
C35A C36A H36A 109.5 . . ?
C35A C36A H36B 109.5 . . ?
C35A C36A H36C 109.5 . . ?
H36A C36A H36B 109.5 . . ?
H36A C36A H36C 109.5 . . ?
H36B C36A H36C 109.5 . . ?
C35A C37A H37A 109.5 . . ?
C35A C37A H37B 109.5 . . ?
C35A C37A H37C 109.5 . . ?
H37A C37A H37B 109.5 . . ?
H37A C37A H37C 109.5 . . ?
H37B C37A H37C 109.5 . . ?
N13A C41A H41A 108.9 . . ?
N13A C41A H41B 108.9 . . ?
N13A C41A C42A 113.4(3) . . ?
H41A C41A H41B 107.7 . . ?
C42A C41A H41A 108.9 . . ?
C42A C41A H41B 108.9 . . ?
C41A C42A H42A 109.5 . . ?
C41A C42A H42B 109.5 . . ?
C41A C42A H42C 109.5 . . ?
H42A C42A H42B 109.5 . . ?
H42A C42A H42C 109.5 . . ?
H42B C42A H42C 109.5 . . ?
N13A C39A H39A 108.6 . . ?
N13A C39A H39B 108.6 . . ?
N13A C39A C40A 114.5(3) . . ?
H39A C39A H39B 107.6 . . ?
C40A C39A H39A 108.6 . . ?
C40A C39A H39B 108.6 . . ?
C39A C40A H40A 109.5 . . ?
C39A C40A H40B 109.5 . . ?
C39A C40A H40C 109.5 . . ?
H40A C40A H40B 109.5 . . ?
H40A C40A H40C 109.5 . . ?
H40B C40A H40C 109.5 . . ?
N1B P1B N5B 115.82(12) . . ?
N1B P1B N6B 119.00(12) . . ?
N1B P1B N7B 113.53(11) . . ?
N6B P1B N5B 92.04(9) . . ?
N7B P1B N5B 108.15(11) . . ?
N7B P1B N6B 105.92(11) . . ?
Ce1 N1B Na1B 90.98(14) . . ?
P1B N1B Ce1 173.94(12) . . ?
P1B N1B Na1B 95.00(17) . . ?
P1B N5B Na1B 78.41(16) . . ?
C1B N5B P1B 111.79(13) . . ?
C1B N5B C7B 117.84(15) . . ?
C1B N5B Na1B 114.0(3) . . ?
C7B N5B P1B 124.79(14) . . ?
C7B N5B Na1B 101.2(2) . . ?
C2B N6B P1B 111.62(13) . . ?
C2B N6B C3B 117.40(17) . . ?
C3B N6B P1B 121.39(14) . . ?
C13B N7B P1B 120.90(15) . . ?
C13B N7B C11B 116.11(17) . . ?
C11B N7B P1B 122.28(16) . . ?
N5B C1B H1BA 110.6 . . ?
N5B C1B H1BB 110.6 . . ?
N5B C1B C2B 105.91(16) . . ?
H1BA C1B H1BB 108.7 . . ?
C2B C1B H1BA 110.6 . . ?
C2B C1B H1BB 110.6 . . ?
N6B C2B C1B 105.78(17) . . ?
N6B C2B H2BA 110.6 . . ?
N6B C2B H2BB 110.6 . . ?
C1B C2B H2BA 110.6 . . ?
C1B C2B H2BB 110.6 . . ?
H2BA C2B H2BB 108.7 . . ?
N5B C7B C10B 111.15(17) . . ?
N5B C7B C8B 109.92(17) . . ?
N5B C7B C9B 111.08(17) . . ?
C10B C7B C8B 107.56(17) . . ?
C10B C7B C9B 108.65(18) . . ?
C9B C7B C8B 108.38(18) . . ?
C7B C10B H10D 109.5 . . ?
C7B C10B H10E 109.5 . . ?
C7B C10B H10F 109.5 . . ?
H10D C10B H10E 109.5 . . ?
H10D C10B H10F 109.5 . . ?
H10E C10B H10F 109.5 . . ?
C7B C8B H8BA 109.5 . . ?
C7B C8B H8BB 109.5 . . ?
C7B C8B H8BC 109.5 . . ?
H8BA C8B H8BB 109.5 . . ?
H8BA C8B H8BC 109.5 . . ?
H8BB C8B H8BC 109.5 . . ?
C7B C9B H9BA 109.5 . . ?
C7B C9B H9BB 109.5 . . ?
C7B C9B H9BC 109.5 . . ?
H9BA C9B H9BB 109.5 . . ?
H9BA C9B H9BC 109.5 . . ?
H9BB C9B H9BC 109.5 . . ?
N6B C3B C4B 109.15(17) . . ?
N6B C3B C5B 110.09(17) . . ?
N6B C3B C6B 110.29(17) . . ?
C5B C3B C4B 107.95(15) . . ?
C6B C3B C4B 109.23(16) . . ?
C6B C3B C5B 110.09(16) . . ?
C3B C4B H4BA 109.5 . . ?
C3B C4B H4BB 109.5 . . ?
C3B C4B H4BC 109.5 . . ?
H4BA C4B H4BB 109.5 . . ?
H4BA C4B H4BC 109.5 . . ?
H4BB C4B H4BC 109.5 . . ?
C3B C5B H5BA 109.5 . . ?
C3B C5B H5BB 109.5 . . ?
C3B C5B H5BC 109.5 . . ?
H5BA C5B H5BB 109.5 . . ?
H5BA C5B H5BC 109.5 . . ?
H5BB C5B H5BC 109.5 . . ?
C3B C6B H6BA 109.5 . . ?
C3B C6B H6BB 109.5 . . ?
C3B C6B H6BC 109.5 . . ?
H6BA C6B H6BB 109.5 . . ?
H6BA C6B H6BC 109.5 . . ?
H6BB C6B H6BC 109.5 . . ?
N7B C13B H13C 108.8 . . ?
N7B C13B H13D 108.8 . . ?
N7B C13B C14B 113.9(2) . . ?
H13C C13B H13D 107.7 . . ?
C14B C13B H13C 108.8 . . ?
C14B C13B H13D 108.8 . . ?
C13B C14B H14D 109.5 . . ?
C13B C14B H14E 109.5 . . ?
C13B C14B H14F 109.5 . . ?
H14D C14B H14E 109.5 . . ?
H14D C14B H14F 109.5 . . ?
H14E C14B H14F 109.5 . . ?
N7B C11B H11C 108.3 . . ?
N7B C11B H11D 108.3 . . ?
N7B C11B C12B 116.0(2) . . ?
H11C C11B H11D 107.4 . . ?
C12B C11B H11C 108.3 . . ?
C12B C11B H11D 108.3 . . ?
C11B C12B H12D 109.5 . . ?
C11B C12B H12E 109.5 . . ?
C11B C12B H12F 109.5 . . ?
H12D C12B H12E 109.5 . . ?
H12D C12B H12F 109.5 . . ?
H12E C12B H12F 109.5 . . ?
N2B P2B N8B 115.92(13) . . ?
N2B P2B N9B 118.98(13) . . ?
N2B P2B N10B 113.44(12) . . ?
N8B P2B N9B 91.99(9) . . ?
N10B P2B N8B 108.58(13) . . ?
N10B P2B N9B 105.57(13) . . ?
Ce1 N2B Na1B 89.53(15) . . ?
P2B N2B Ce1 170.17(14) . . ?
P2B N2B Na1B 94.37(18) . . ?
C15B N8B P2B 111.89(14) . . ?
C15B N8B C21B 116.83(17) . . ?
C21B N8B P2B 125.61(16) . . ?
C16B N9B P2B 111.36(15) . . ?
C16B N9B C17B 117.32(18) . . ?
C17B N9B P2B 122.85(15) . . ?
C27B N10B P2B 121.30(17) . . ?
C27B N10B C25B 116.33(19) . . ?
C25B N10B P2B 122.22(17) . . ?
N8B C15B H15C 110.5 . . ?
N8B C15B H15D 110.5 . . ?
N8B C15B C16B 105.94(18) . . ?
H15C C15B H15D 108.7 . . ?
C16B C15B H15C 110.5 . . ?
C16B C15B H15D 110.5 . . ?
N9B C16B C15B 105.47(18) . . ?
N9B C16B H16C 110.6 . . ?
N9B C16B H16D 110.6 . . ?
C15B C16B H16C 110.6 . . ?
C15B C16B H16D 110.6 . . ?
H16C C16B H16D 108.8 . . ?
N8B C21B C22B 111.66(18) . . ?
N8B C21B C23B 109.83(18) . . ?
N8B C21B C24B 110.65(18) . . ?
C22B C21B C23B 107.64(19) . . ?
C22B C21B C24B 108.9(2) . . ?
C24B C21B C23B 108.05(19) . . ?
C21B C22B H22D 109.5 . . ?
C21B C22B H22E 109.5 . . ?
C21B C22B H22F 109.5 . . ?
H22D C22B H22E 109.5 . . ?
H22D C22B H22F 109.5 . . ?
H22E C22B H22F 109.5 . . ?
C21B C23B H23D 109.5 . . ?
C21B C23B H23E 109.5 . . ?
C21B C23B H23F 109.5 . . ?
H23D C23B H23E 109.5 . . ?
H23D C23B H23F 109.5 . . ?
H23E C23B H23F 109.5 . . ?
C21B C24B H24D 109.5 . . ?
C21B C24B H24E 109.5 . . ?
C21B C24B H24F 109.5 . . ?
H24D C24B H24E 109.5 . . ?
H24D C24B H24F 109.5 . . ?
H24E C24B H24F 109.5 . . ?
N9B C17B C18B 109.15(19) . . ?
N9B C17B C19B 110.93(19) . . ?
N9B C17B C20B 110.33(19) . . ?
C19B C17B C18B 107.99(17) . . ?
C20B C17B C18B 108.54(17) . . ?
C20B C17B C19B 109.84(17) . . ?
C17B C18B H18D 109.5 . . ?
C17B C18B H18E 109.5 . . ?
C17B C18B H18F 109.5 . . ?
H18D C18B H18E 109.5 . . ?
H18D C18B H18F 109.5 . . ?
H18E C18B H18F 109.5 . . ?
C17B C19B H19D 109.5 . . ?
C17B C19B H19E 109.5 . . ?
C17B C19B H19F 109.5 . . ?
H19D C19B H19E 109.5 . . ?
H19D C19B H19F 109.5 . . ?
H19E C19B H19F 109.5 . . ?
C17B C20B H20D 109.5 . . ?
C17B C20B H20E 109.5 . . ?
C17B C20B H20F 109.5 . . ?
H20D C20B H20E 109.5 . . ?
H20D C20B H20F 109.5 . . ?
H20E C20B H20F 109.5 . . ?
N10B C27B H27C 108.7 . . ?
N10B C27B H27D 108.7 . . ?
N10B C27B C28B 114.3(2) . . ?
H27C C27B H27D 107.6 . . ?
C28B C27B H27C 108.7 . . ?
C28B C27B H27D 108.7 . . ?
C27B C28B H28D 109.5 . . ?
C27B C28B H28E 109.5 . . ?
C27B C28B H28F 109.5 . . ?
H28D C28B H28E 109.5 . . ?
H28D C28B H28F 109.5 . . ?
H28E C28B H28F 109.5 . . ?
N10B C25B H25C 108.2 . . ?
N10B C25B H25D 108.2 . . ?
N10B C25B C26B 116.2(2) . . ?
H25C C25B H25D 107.4 . . ?
C26B C25B H25C 108.2 . . ?
C26B C25B H25D 108.2 . . ?
C25B C26B H26D 109.5 . . ?
C25B C26B H26E 109.5 . . ?
C25B C26B H26F 109.5 . . ?
H26D C26B H26E 109.5 . . ?
H26D C26B H26F 109.5 . . ?
H26E C26B H26F 109.5 . . ?
N4B P4B N15B 116.99(13) . . ?
N4B P4B N14B 119.24(14) . . ?
N4B P4B N16B 113.43(13) . . ?
N14B P4B N15B 91.89(9) . . ?
N16B P4B N15B 106.81(13) . . ?
N16B P4B N14B 105.93(13) . . ?
P4B N4B Ce1 169.90(14) . . ?
C44B N15B P4B 111.00(14) . . ?
C44B N15B C45B 117.24(18) . . ?
C45B N15B P4B 123.44(16) . . ?
C43B N14B P4B 113.15(14) . . ?
C43B N14B C49B 119.97(17) . . ?
C49B N14B P4B 124.34(16) . . ?
C55B N16B P4B 121.14(17) . . ?
C55B N16B C53B 116.43(19) . . ?
C53B N16B P4B 121.57(18) . . ?
N15B C44B H44C 110.6 . . ?
N15B C44B H44D 110.6 . . ?
N15B C44B C43B 105.76(18) . . ?
H44C C44B H44D 108.7 . . ?
C43B C44B H44C 110.6 . . ?
C43B C44B H44D 110.6 . . ?
N14B C43B C44B 106.50(18) . . ?
N14B C43B H43C 110.4 . . ?
N14B C43B H43D 110.4 . . ?
C44B C43B H43C 110.4 . . ?
C44B C43B H43D 110.4 . . ?
H43C C43B H43D 108.6 . . ?
N15B C45B C46B 110.71(19) . . ?
N15B C45B C47B 109.74(17) . . ?
N15B C45B C48B 110.83(18) . . ?
C46B C45B C47B 107.68(19) . . ?
C46B C45B C48B 108.99(19) . . ?
C48B C45B C47B 108.81(19) . . ?
C45B C46B H46D 109.5 . . ?
C45B C46B H46E 109.5 . . ?
C45B C46B H46F 109.5 . . ?
H46D C46B H46E 109.5 . . ?
H46D C46B H46F 109.5 . . ?
H46E C46B H46F 109.5 . . ?
C45B C47B H47D 109.5 . . ?
C45B C47B H47E 109.5 . . ?
C45B C47B H47F 109.5 . . ?
H47D C47B H47E 109.5 . . ?
H47D C47B H47F 109.5 . . ?
H47E C47B H47F 109.5 . . ?
C45B C48B H48D 109.5 . . ?
C45B C48B H48E 109.5 . . ?
C45B C48B H48F 109.5 . . ?
H48D C48B H48E 109.5 . . ?
H48D C48B H48F 109.5 . . ?
H48E C48B H48F 109.5 . . ?
N14B C49B C52B 109.51(19) . . ?
N14B C49B C50B 110.89(19) . . ?
N14B C49B C51B 111.04(19) . . ?
C50B C49B C52B 107.51(16) . . ?
C51B C49B C52B 108.27(16) . . ?
C51B C49B C50B 109.52(17) . . ?
C49B C52B H52D 109.5 . . ?
C49B C52B H52E 109.5 . . ?
C49B C52B H52F 109.5 . . ?
H52D C52B H52E 109.5 . . ?
H52D C52B H52F 109.5 . . ?
H52E C52B H52F 109.5 . . ?
C49B C50B H50D 109.5 . . ?
C49B C50B H50E 109.5 . . ?
C49B C50B H50F 109.5 . . ?
H50D C50B H50E 109.5 . . ?
H50D C50B H50F 109.5 . . ?
H50E C50B H50F 109.5 . . ?
C49B C51B H51D 109.5 . . ?
C49B C51B H51E 109.5 . . ?
C49B C51B H51F 109.5 . . ?
H51D C51B H51E 109.5 . . ?
H51D C51B H51F 109.5 . . ?
H51E C51B H51F 109.5 . . ?
N16B C55B H55C 108.8 . . ?
N16B C55B H55D 108.8 . . ?
N16B C55B C56B 113.8(2) . . ?
H55C C55B H55D 107.7 . . ?
C56B C55B H55C 108.8 . . ?
C56B C55B H55D 108.8 . . ?
C55B C56B H56D 109.5 . . ?
C55B C56B H56E 109.5 . . ?
C55B C56B H56F 109.5 . . ?
H56D C56B H56E 109.5 . . ?
H56D C56B H56F 109.5 . . ?
H56E C56B H56F 109.5 . . ?
N16B C53B H53C 108.2 . . ?
N16B C53B H53D 108.2 . . ?
N16B C53B C54B 116.3(2) . . ?
H53C C53B H53D 107.4 . . ?
C54B C53B H53C 108.2 . . ?
C54B C53B H53D 108.2 . . ?
C53B C54B H54D 109.5 . . ?
C53B C54B H54E 109.5 . . ?
C53B C54B H54F 109.5 . . ?
H54D C54B H54E 109.5 . . ?
H54D C54B H54F 109.5 . . ?
H54E C54B H54F 109.5 . . ?
N3B P3B N12B 117.68(13) . . ?
N3B P3B N11B 119.36(14) . . ?
N3B P3B N13B 112.81(13) . . ?
N11B P3B N12B 91.95(9) . . ?
N13B P3B N12B 107.15(13) . . ?
N13B P3B N11B 105.42(13) . . ?
P3B N3B Ce1 176.45(14) . . ?
C30B N12B P3B 111.50(14) . . ?
C30B N12B C31B 117.69(18) . . ?
C31B N12B P3B 124.54(15) . . ?
C29B N11B P3B 113.04(14) . . ?
C29B N11B C35B 120.12(17) . . ?
C35B N11B P3B 124.51(15) . . ?
C41B N13B P3B 120.33(17) . . ?
C41B N13B C39B 116.17(19) . . ?
C39B N13B P3B 121.24(19) . . ?
N12B C30B H30C 110.6 . . ?
N12B C30B H30D 110.6 . . ?
N12B C30B C29B 105.87(18) . . ?
H30C C30B H30D 108.7 . . ?
C29B C30B H30C 110.6 . . ?
C29B C30B H30D 110.6 . . ?
N11B C29B C30B 106.48(18) . . ?
N11B C29B H29C 110.4 . . ?
N11B C29B H29D 110.4 . . ?
C30B C29B H29C 110.4 . . ?
C30B C29B H29D 110.4 . . ?
H29C C29B H29D 108.6 . . ?
N12B C31B C32B 110.79(19) . . ?
N12B C31B C33B 109.97(18) . . ?
N12B C31B C34B 110.85(19) . . ?
C32B C31B C33B 107.64(19) . . ?
C32B C31B C34B 108.77(19) . . ?
C34B C31B C33B 108.7(2) . . ?
C31B C32B H32D 109.5 . . ?
C31B C32B H32E 109.5 . . ?
C31B C32B H32F 109.5 . . ?
H32D C32B H32E 109.5 . . ?
H32D C32B H32F 109.5 . . ?
H32E C32B H32F 109.5 . . ?
C31B C33B H33D 109.5 . . ?
C31B C33B H33E 109.5 . . ?
C31B C33B H33F 109.5 . . ?
H33D C33B H33E 109.5 . . ?
H33D C33B H33F 109.5 . . ?
H33E C33B H33F 109.5 . . ?
C31B C34B H34D 109.5 . . ?
C31B C34B H34E 109.5 . . ?
C31B C34B H34F 109.5 . . ?
H34D C34B H34E 109.5 . . ?
H34D C34B H34F 109.5 . . ?
H34E C34B H34F 109.5 . . ?
N11B C35B C36B 109.62(19) . . ?
N11B C35B C37B 110.93(19) . . ?
N11B C35B C38B 111.08(19) . . ?
C37B C35B C36B 107.47(16) . . ?
C38B C35B C36B 108.30(16) . . ?
C38B C35B C37B 109.34(17) . . ?
C35B C36B H36D 109.5 . . ?
C35B C36B H36E 109.5 . . ?
C35B C36B H36F 109.5 . . ?
H36D C36B H36E 109.5 . . ?
H36D C36B H36F 109.5 . . ?
H36E C36B H36F 109.5 . . ?
C35B C37B H37D 109.5 . . ?
C35B C37B H37E 109.5 . . ?
C35B C37B H37F 109.5 . . ?
H37D C37B H37E 109.5 . . ?
H37D C37B H37F 109.5 . . ?
H37E C37B H37F 109.5 . . ?
C35B C38B H38D 109.5 . . ?
C35B C38B H38E 109.5 . . ?
C35B C38B H38F 109.5 . . ?
H38D C38B H38E 109.5 . . ?
H38D C38B H38F 109.5 . . ?
H38E C38B H38F 109.5 . . ?
N13B C41B H41C 108.8 . . ?
N13B C41B H41D 108.8 . . ?
N13B C41B C42B 113.7(2) . . ?
H41C C41B H41D 107.7 . . ?
C42B C41B H41C 108.8 . . ?
C42B C41B H41D 108.8 . . ?
C41B C42B H42D 109.5 . . ?
C41B C42B H42E 109.5 . . ?
C41B C42B H42F 109.5 . . ?
H42D C42B H42E 109.5 . . ?
H42D C42B H42F 109.5 . . ?
H42E C42B H42F 109.5 . . ?
N13B C39B H39C 108.3 . . ?
N13B C39B H39D 108.3 . . ?
N13B C39B C40B 116.1(2) . . ?
H39C C39B H39D 107.4 . . ?
C40B C39B H39C 108.3 . . ?
C40B C39B H39D 108.3 . . ?
C39B C40B H40D 109.5 . . ?
C39B C40B H40E 109.5 . . ?
C39B C40B H40F 109.5 . . ?
H40D C40B H40E 109.5 . . ?
H40D C40B H40F 109.5 . . ?
H40E C40B H40F 109.5 . . ?
N1B Na1B N2B 89.4(2) . . ?
N1B Na1B N8B 154.7(3) . . ?
N2B Na1B N8B 65.38(13) . . ?
C2S_1 O1S_1 C3S_1 113.5(3) . . ?
H1SA_1 C1S_1 H1SB_1 109.5 . . ?
H1SA_1 C1S_1 H1SC_1 109.5 . . ?
H1SB_1 C1S_1 H1SC_1 109.5 . . ?
C2S_1 C1S_1 H1SA_1 109.5 . . ?
C2S_1 C1S_1 H1SB_1 109.5 . . ?
C2S_1 C1S_1 H1SC_1 109.5 . . ?
O1S_1 C2S_1 C1S_1 108.7(2) . . ?
O1S_1 C2S_1 H2SA_1 109.9 . . ?
O1S_1 C2S_1 H2SB_1 109.9 . . ?
C1S_1 C2S_1 H2SA_1 109.9 . . ?
C1S_1 C2S_1 H2SB_1 109.9 . . ?
H2SA_1 C2S_1 H2SB_1 108.3 . . ?
O1S_1 C3S_1 H3SA_1 109.9 . . ?
O1S_1 C3S_1 H3SB_1 109.9 . . ?
O1S_1 C3S_1 C4S_1 108.7(3) . . ?
H3SA_1 C3S_1 H3SB_1 108.3 . . ?
C4S_1 C3S_1 H3SA_1 109.9 . . ?
C4S_1 C3S_1 H3SB_1 109.9 . . ?
C3S_1 C4S_1 H4SA_1 109.5 . . ?
C3S_1 C4S_1 H4SB_1 109.5 . . ?
C3S_1 C4S_1 H4SC_1 109.5 . . ?
H4SA_1 C4S_1 H4SB_1 109.5 . . ?
H4SA_1 C4S_1 H4SC_1 109.5 . . ?
H4SB_1 C4S_1 H4SC_1 109.5 . . ?

loop_
_geom_bond_atom_site_label_1
_geom_bond_atom_site_label_2
_geom_bond_distance
_geom_bond_site_symmetry_2
_geom_bond_publ_flag
Ce1 N1A 2.3594(12) . ?
Ce1 N2A 2.3850(13) . ?
Ce1 N4A 2.3069(13) . ?
Ce1 N3A 2.2864(13) . ?
Ce1 N1B 2.3594(12) . ?
Ce1 N4B 2.3069(13) . ?
Ce1 N3B 2.2864(13) . ?
Na1A N1A 2.404(6) . ?
Na1A N5A 2.692(6) . ?
Na1A N2A 2.362(6) . ?
Na1A N8A 2.672(6) . ?
P1A N1A 1.5347(15) . ?
P1A N5A 1.7131(14) . ?
P1A N6A 1.7155(14) . ?
P1A N7A 1.6752(16) . ?
N5A C1A 1.459(2) . ?
N5A C7A 1.4798(18) . ?
N6A C2A 1.452(2) . ?
N6A C3A 1.4881(18) . ?
N7A C13A 1.462(2) . ?
N7A C11A 1.471(2) . ?
C1A H1AA 0.9900 . ?
C1A H1AB 0.9900 . ?
C1A C2A 1.510(3) . ?
C2A H2AA 0.9900 . ?
C2A H2AB 0.9900 . ?
C7A C8A 1.525(2) . ?
C7A C9A 1.548(2) . ?
C7A C10A 1.532(2) . ?
C8A H8AA 0.9800 . ?
C8A H8AB 0.9800 . ?
C8A H8AC 0.9800 . ?
C9A H9AA 0.9800 . ?
C9A H9AB 0.9800 . ?
C9A H9AC 0.9800 . ?
C10A H10A 0.9800 . ?
C10A H10B 0.9800 . ?
C10A H10C 0.9800 . ?
C3A C4A 1.543(3) . ?
C3A C5A 1.524(2) . ?
C3A C6A 1.507(2) . ?
C4A H4AA 0.9800 . ?
C4A H4AB 0.9800 . ?
C4A H4AC 0.9800 . ?
C5A H5AA 0.9800 . ?
C5A H5AB 0.9800 . ?
C5A H5AC 0.9800 . ?
C6A H6AA 0.9800 . ?
C6A H6AB 0.9800 . ?
C6A H6AC 0.9800 . ?
C13A H13A 0.9900 . ?
C13A H13B 0.9900 . ?
C13A C14A 1.521(3) . ?
C14A H14A 0.9800 . ?
C14A H14B 0.9800 . ?
C14A H14C 0.9800 . ?
C11A H11A 0.9900 . ?
C11A H11B 0.9900 . ?
C11A C12A 1.514(3) . ?
C12A H12A 0.9800 . ?
C12A H12B 0.9800 . ?
C12A H12C 0.9800 . ?
P2A N2A 1.5306(16) . ?
P2A N8A 1.7190(15) . ?
P2A N9A 1.7107(15) . ?
P2A N10A 1.6780(17) . ?
N8A C15A 1.465(2) . ?
N8A C21A 1.4777(19) . ?
N9A C16A 1.447(2) . ?
N9A C17A 1.4766(19) . ?
N10A C27A 1.460(2) . ?
N10A C25A 1.470(2) . ?
C15A H15A 0.9900 . ?
C15A H15B 0.9900 . ?
C15A C16A 1.509(3) . ?
C16A H16A 0.9900 . ?
C16A H16B 0.9900 . ?
C21A C22A 1.525(3) . ?
C21A C23A 1.550(2) . ?
C21A C24A 1.534(2) . ?
C22A H22A 0.9800 . ?
C22A H22B 0.9800 . ?
C22A H22C 0.9800 . ?
C23A H23A 0.9800 . ?
C23A H23B 0.9800 . ?
C23A H23C 0.9800 . ?
C24A H24A 0.9800 . ?
C24A H24B 0.9800 . ?
C24A H24C 0.9800 . ?
C17A C18A 1.547(3) . ?
C17A C19A 1.524(3) . ?
C17A C20A 1.511(3) . ?
C18A H18A 0.9800 . ?
C18A H18B 0.9800 . ?
C18A H18C 0.9800 . ?
C19A H19A 0.9800 . ?
C19A H19B 0.9800 . ?
C19A H19C 0.9800 . ?
C20A H20A 0.9800 . ?
C20A H20B 0.9800 . ?
C20A H20C 0.9800 . ?
C27A H27A 0.9900 . ?
C27A H27B 0.9900 . ?
C27A C28A 1.518(3) . ?
C28A H28A 0.9800 . ?
C28A H28B 0.9800 . ?
C28A H28C 0.9800 . ?
C25A H25A 0.9900 . ?
C25A H25B 0.9900 . ?
C25A C26A 1.514(3) . ?
C26A H26A 0.9800 . ?
C26A H26B 0.9800 . ?
C26A H26C 0.9800 . ?
P4A N4A 1.5261(16) . ?
P4A N15A 1.7158(15) . ?
P4A N14A 1.7101(15) . ?
P4A N16A 1.6836(17) . ?
N15A C44A 1.460(2) . ?
N15A C45A 1.4801(19) . ?
N14A C43A 1.441(2) . ?
N14A C49A 1.4753(19) . ?
N16A C55A 1.458(2) . ?
N16A C53A 1.469(2) . ?
C44A H44A 0.9900 . ?
C44A H44B 0.9900 . ?
C44A C43A 1.509(3) . ?
C43A H43A 0.9900 . ?
C43A H43B 0.9900 . ?
C45A C46A 1.528(2) . ?
C45A C47A 1.545(2) . ?
C45A C48A 1.530(2) . ?
C46A H46A 0.9800 . ?
C46A H46B 0.9800 . ?
C46A H46C 0.9800 . ?
C47A H47A 0.9800 . ?
C47A H47B 0.9800 . ?
C47A H47C 0.9800 . ?
C48A H48A 0.9800 . ?
C48A H48B 0.9800 . ?
C48A H48C 0.9800 . ?
C49A C52A 1.549(3) . ?
C49A C50A 1.525(3) . ?
C49A C51A 1.511(3) . ?
C52A H52A 0.9800 . ?
C52A H52B 0.9800 . ?
C52A H52C 0.9800 . ?
C50A H50A 0.9800 . ?
C50A H50B 0.9800 . ?
C50A H50C 0.9800 . ?
C51A H51A 0.9800 . ?
C51A H51B 0.9800 . ?
C51A H51C 0.9800 . ?
C55A H55A 0.9900 . ?
C55A H55B 0.9900 . ?
C55A C56A 1.521(3) . ?
C56A H56A 0.9800 . ?
C56A H56B 0.9800 . ?
C56A H56C 0.9800 . ?
C53A H53A 0.9900 . ?
C53A H53B 0.9900 . ?
C53A C54A 1.513(3) . ?
C54A H54A 0.9800 . ?
C54A H54B 0.9800 . ?
C54A H54C 0.9800 . ?
P3A N3A 1.5276(16) . ?
P3A N12A 1.7183(15) . ?
P3A N11A 1.7058(14) . ?
P3A N13A 1.6819(17) . ?
N12A C30A 1.463(2) . ?
N12A C31A 1.4793(19) . ?
N11A C29A 1.436(2) . ?
N11A C35A 1.4688(19) . ?
N13A C41A 1.458(2) . ?
N13A C39A 1.468(2) . ?
C30A H30A 0.9900 . ?
C30A H30B 0.9900 . ?
C30A C29A 1.508(3) . ?
C29A H29A 0.9900 . ?
C29A H29B 0.9900 . ?
C31A C32A 1.529(2) . ?
C31A C33A 1.544(2) . ?
C31A C34A 1.530(2) . ?
C32A H32A 0.9800 . ?
C32A H32B 0.9800 . ?
C32A H32C 0.9800 . ?
C33A H33A 0.9800 . ?
C33A H33B 0.9800 . ?
C33A H33C 0.9800 . ?
C34A H34A 0.9800 . ?
C34A H34B 0.9800 . ?
C34A H34C 0.9800 . ?
C35A C38A 1.550(3) . ?
C35A C36A 1.525(2) . ?
C35A C37A 1.515(2) . ?
C38A H38A 0.9800 . ?
C38A H38B 0.9800 . ?
C38A H38C 0.9800 . ?
C36A H36A 0.9800 . ?
C36A H36B 0.9800 . ?
C36A H36C 0.9800 . ?
C37A H37A 0.9800 . ?
C37A H37B 0.9800 . ?
C37A H37C 0.9800 . ?
C41A H41A 0.9900 . ?
C41A H41B 0.9900 . ?
C41A C42A 1.520(3) . ?
C42A H42A 0.9800 . ?
C42A H42B 0.9800 . ?
C42A H42C 0.9800 . ?
C39A H39A 0.9900 . ?
C39A H39B 0.9900 . ?
C39A C40A 1.514(3) . ?
C40A H40A 0.9800 . ?
C40A H40B 0.9800 . ?
C40A H40C 0.9800 . ?
P1B N1B 1.5298(15) . ?
P1B N5B 1.7167(14) . ?
P1B N6B 1.7163(14) . ?
P1B N7B 1.6733(16) . ?
N1B Na1B 2.368(6) . ?
N5B C1B 1.457(2) . ?
N5B C7B 1.4769(18) . ?
N5B Na1B 2.743(6) . ?
N6B C2B 1.450(2) . ?
N6B C3B 1.4902(18) . ?
N7B C13B 1.462(2) . ?
N7B C11B 1.470(2) . ?
C1B H1BA 0.9900 . ?
C1B H1BB 0.9900 . ?
C1B C2B 1.510(3) . ?
C2B H2BA 0.9900 . ?
C2B H2BB 0.9900 . ?
C7B C10B 1.529(2) . ?
C7B C8B 1.547(2) . ?
C7B C9B 1.532(2) . ?
C10B H10D 0.9800 . ?
C10B H10E 0.9800 . ?
C10B H10F 0.9800 . ?
C8B H8BA 0.9800 . ?
C8B H8BB 0.9800 . ?
C8B H8BC 0.9800 . ?
C9B H9BA 0.9800 . ?
C9B H9BB 0.9800 . ?
C9B H9BC 0.9800 . ?
C3B C4B 1.543(3) . ?
C3B C5B 1.524(2) . ?
C3B C6B 1.506(2) . ?
C4B H4BA 0.9800 . ?
C4B H4BB 0.9800 . ?
C4B H4BC 0.9800 . ?
C5B H5BA 0.9800 . ?
C5B H5BB 0.9800 . ?
C5B H5BC 0.9800 . ?
C6B H6BA 0.9800 . ?
C6B H6BB 0.9800 . ?
C6B H6BC 0.9800 . ?
C13B H13C 0.9900 . ?
C13B H13D 0.9900 . ?
C13B C14B 1.520(3) . ?
C14B H14D 0.9800 . ?
C14B H14E 0.9800 . ?
C14B H14F 0.9800 . ?
C11B H11C 0.9900 . ?
C11B H11D 0.9900 . ?
C11B C12B 1.514(3) . ?
C12B H12D 0.9800 . ?
C12B H12E 0.9800 . ?
C12B H12F 0.9800 . ?
P2B N2B 1.5315(15) . ?
P2B N8B 1.7149(14) . ?
P2B N9B 1.7151(14) . ?
P2B N10B 1.6741(16) . ?
N2B Na1B 2.402(6) . ?
N8B C15B 1.463(2) . ?
N8B C21B 1.4775(18) . ?
N9B C16B 1.453(2) . ?
N9B C17B 1.4825(18) . ?
N10B C27B 1.458(2) . ?
N10B C25B 1.469(2) . ?
C15B H15C 0.9900 . ?
C15B H15D 0.9900 . ?
C15B C16B 1.506(3) . ?
C16B H16C 0.9900 . ?
C16B H16D 0.9900 . ?
C21B C22B 1.523(2) . ?
C21B C23B 1.549(2) . ?
C21B C24B 1.535(2) . ?
C22B H22D 0.9800 . ?
C22B H22E 0.9800 . ?
C22B H22F 0.9800 . ?
C23B H23D 0.9800 . ?
C23B H23E 0.9800 . ?
C23B H23F 0.9800 . ?
C24B H24D 0.9800 . ?
C24B H24E 0.9800 . ?
C24B H24F 0.9800 . ?
C17B C18B 1.547(3) . ?
C17B C19B 1.521(3) . ?
C17B C20B 1.511(2) . ?
C18B H18D 0.9800 . ?
C18B H18E 0.9800 . ?
C18B H18F 0.9800 . ?
C19B H19D 0.9800 . ?
C19B H19E 0.9800 . ?
C19B H19F 0.9800 . ?
C20B H20D 0.9800 . ?
C20B H20E 0.9800 . ?
C20B H20F 0.9800 . ?
C27B H27C 0.9900 . ?
C27B H27D 0.9900 . ?
C27B C28B 1.518(3) . ?
C28B H28D 0.9800 . ?
C28B H28E 0.9800 . ?
C28B H28F 0.9800 . ?
C25B H25C 0.9900 . ?
C25B H25D 0.9900 . ?
C25B C26B 1.513(3) . ?
C26B H26D 0.9800 . ?
C26B H26E 0.9800 . ?
C26B H26F 0.9800 . ?
P4B N4B 1.5258(15) . ?
P4B N15B 1.7196(14) . ?
P4B N14B 1.7087(14) . ?
P4B N16B 1.6813(16) . ?
N15B C44B 1.462(2) . ?
N15B C45B 1.4817(18) . ?
N14B C43B 1.437(2) . ?
N14B C49B 1.4724(18) . ?
N16B C55B 1.457(2) . ?
N16B C53B 1.470(2) . ?
C44B H44C 0.9900 . ?
C44B H44D 0.9900 . ?
C44B C43B 1.510(3) . ?
C43B H43C 0.9900 . ?
C43B H43D 0.9900 . ?
C45B C46B 1.528(2) . ?
C45B C47B 1.545(2) . ?
C45B C48B 1.529(2) . ?
C46B H46D 0.9800 . ?
C46B H46E 0.9800 . ?
C46B H46F 0.9800 . ?
C47B H47D 0.9800 . ?
C47B H47E 0.9800 . ?
C47B H47F 0.9800 . ?
C48B H48D 0.9800 . ?
C48B H48E 0.9800 . ?
C48B H48F 0.9800 . ?
C49B C52B 1.550(3) . ?
C49B C50B 1.526(3) . ?
C49B C51B 1.511(3) . ?
C52B H52D 0.9800 . ?
C52B H52E 0.9800 . ?
C52B H52F 0.9800 . ?
C50B H50D 0.9800 . ?
C50B H50E 0.9800 . ?
C50B H50F 0.9800 . ?
C51B H51D 0.9800 . ?
C51B H51E 0.9800 . ?
C51B H51F 0.9800 . ?
C55B H55C 0.9900 . ?
C55B H55D 0.9900 . ?
C55B C56B 1.523(3) . ?
C56B H56D 0.9800 . ?
C56B H56E 0.9800 . ?
C56B H56F 0.9800 . ?
C53B H53C 0.9900 . ?
C53B H53D 0.9900 . ?
C53B C54B 1.512(3) . ?
C54B H54D 0.9800 . ?
C54B H54E 0.9800 . ?
C54B H54F 0.9800 . ?
P3B N3B 1.5254(15) . ?
P3B N12B 1.7123(14) . ?
P3B N11B 1.7091(14) . ?
P3B N13B 1.6864(16) . ?
N12B C30B 1.461(2) . ?
N12B C31B 1.4778(18) . ?
N11B C29B 1.437(2) . ?
N11B C35B 1.4703(18) . ?
N13B C41B 1.460(2) . ?
N13B C39B 1.470(2) . ?
C30B H30C 0.9900 . ?
C30B H30D 0.9900 . ?
C30B C29B 1.510(3) . ?
C29B H29C 0.9900 . ?
C29B H29D 0.9900 . ?
C31B C32B 1.529(2) . ?
C31B C33B 1.545(2) . ?
C31B C34B 1.531(2) . ?
C32B H32D 0.9800 . ?
C32B H32E 0.9800 . ?
C32B H32F 0.9800 . ?
C33B H33D 0.9800 . ?
C33B H33E 0.9800 . ?
C33B H33F 0.9800 . ?
C34B H34D 0.9800 . ?
C34B H34E 0.9800 . ?
C34B H34F 0.9800 . ?
C35B C36B 1.549(3) . ?
C35B C37B 1.528(3) . ?
C35B C38B 1.512(3) . ?
C36B H36D 0.9800 . ?
C36B H36E 0.9800 . ?
C36B H36F 0.9800 . ?
C37B H37D 0.9800 . ?
C37B H37E 0.9800 . ?
C37B H37F 0.9800 . ?
C38B H38D 0.9800 . ?
C38B H38E 0.9800 . ?
C38B H38F 0.9800 . ?
C41B H41C 0.9900 . ?
C41B H41D 0.9900 . ?
C41B C42B 1.520(3) . ?
C42B H42D 0.9800 . ?
C42B H42E 0.9800 . ?
C42B H42F 0.9800 . ?
C39B H39C 0.9900 . ?
C39B H39D 0.9900 . ?
C39B C40B 1.512(3) . ?
C40B H40D 0.9800 . ?
C40B H40E 0.9800 . ?
C40B H40F 0.9800 . ?
O1S_1 C2S_1 1.419(2) . ?
O1S_1 C3S_1 1.4191(19) . ?
C1S_1 H1SA_1 0.9800 . ?
C1S_1 H1SB_1 0.9800 . ?
C1S_1 H1SC_1 0.9800 . ?
C1S_1 C2S_1 1.519(2) . ?
C2S_1 H2SA_1 0.9900 . ?
C2S_1 H2SB_1 0.9900 . ?
C3S_1 H3SA_1 0.9900 . ?
C3S_1 H3SB_1 0.9900 . ?
C3S_1 C4S_1 1.518(2) . ?
C4S_1 H4SA_1 0.9800 . ?
C4S_1 H4SB_1 0.9800 . ?
C4S_1 H4SC_1 0.9800 . ?

loop_
_geom_torsion_atom_site_label_1
_geom_torsion_atom_site_label_2
_geom_torsion_atom_site_label_3
_geom_torsion_atom_site_label_4
_geom_torsion
_geom_torsion_site_symmetry_1
_geom_torsion_site_symmetry_2
_geom_torsion_site_symmetry_3
_geom_torsion_site_symmetry_4
_geom_torsion_publ_flag
Na1A N5A C1A C2A -63.8(4) . . . . ?
Na1A N5A C7A C8A 48.9(3) . . . . ?
Na1A N5A C7A C9A -70.0(3) . . . . ?
Na1A N5A C7A C10A 170.3(3) . . . . ?
Na1A N8A C15A C16A -60.6(4) . . . . ?
Na1A N8A C21A C22A 60.7(3) . . . . ?
Na1A N8A C21A C23A -58.9(3) . . . . ?
Na1A N8A C21A C24A -177.8(3) . . . . ?
P1A N5A C1A C2A 28.5(4) . . . . ?
P1A N5A C7A C8A -34.1(3) . . . . ?
P1A N5A C7A C9A -153.1(3) . . . . ?
P1A N5A C7A C10A 87.3(3) . . . . ?
P1A N6A C2A C1A 31.4(4) . . . . ?
P1A N6A C3A C4A 80.1(3) . . . . ?
P1A N6A C3A C5A -38.0(4) . . . . ?
P1A N6A C3A C6A -160.0(3) . . . . ?
P1A N7A C13A C14A -141.2(6) . . . . ?
P1A N7A C11A C12A -109.7(7) . . . . ?
N1A P1A N5A Na1A -15.2(2) . . . . ?
N1A P1A N5A C1A -134.4(3) . . . . ?
N1A P1A N5A C7A 75.7(3) . . . . ?
N1A P1A N6A C2A 108.5(3) . . . . ?
N1A P1A N6A C3A -38.5(3) . . . . ?
N1A P1A N7A C13A 4.9(4) . . . . ?
N1A P1A N7A C11A 171.4(4) . . . . ?
N5A P1A N1A Na1A 16.9(2) . . . . ?
N5A P1A N6A C2A -13.4(3) . . . . ?
N5A P1A N6A C3A -160.4(3) . . . . ?
N5A P1A N7A C13A 134.7(4) . . . . ?
N5A P1A N7A C11A -58.8(4) . . . . ?
N5A C1A C2A N6A -36.8(4) . . . . ?
N5A C7A C8A Na1A -41.8(2) . . . . ?
N6A P1A N1A Na1A -92.2(2) . . . . ?
N6A P1A N5A Na1A 109.62(19) . . . . ?
N6A P1A N5A C1A -9.6(3) . . . . ?
N6A P1A N5A C7A -159.5(2) . . . . ?
N6A P1A N7A C13A -127.6(4) . . . . ?
N6A P1A N7A C11A 38.9(4) . . . . ?
N7A P1A N1A Na1A 142.6(2) . . . . ?
N7A P1A N5A Na1A -143.0(2) . . . . ?
N7A P1A N5A C1A 97.8(3) . . . . ?
N7A P1A N5A C7A -52.1(3) . . . . ?
N7A P1A N6A C2A -123.2(3) . . . . ?
N7A P1A N6A C3A 89.9(3) . . . . ?
C1A N5A C7A C8A 177.3(3) . . . . ?
C1A N5A C7A C9A 58.4(4) . . . . ?
C1A N5A C7A C10A -61.3(4) . . . . ?
C2A N6A C3A C4A -65.0(4) . . . . ?
C2A N6A C3A C5A 176.9(4) . . . . ?
C2A N6A C3A C6A 54.9(4) . . . . ?
C7A N5A C1A C2A -179.1(3) . . . . ?
C9A C7A C8A Na1A 78.2(2) . . . . ?
C10A C7A C8A Na1A -164.6(2) . . . . ?
C3A N6A C2A C1A 179.9(3) . . . . ?
C13A N7A C11A C12A 57.4(8) . . . . ?
C11A N7A C13A C14A 51.4(8) . . . . ?
P2A N8A C15A C16A 29.7(5) . . . . ?
P2A N8A C21A C22A -22.2(4) . . . . ?
P2A N8A C21A C23A -141.7(4) . . . . ?
P2A N8A C21A C24A 99.4(4) . . . . ?
P2A N9A C16A C15A 33.9(4) . . . . ?
P2A N9A C17A C18A 98.2(4) . . . . ?
P2A N9A C17A C19A -20.2(4) . . . . ?
P2A N9A C17A C20A -142.5(3) . . . . ?
P2A N10A C27A C28A 100.3(8) . . . . ?
P2A N10A C25A C26A -125.2(6) . . . . ?
N2A P2A N8A Na1A -19.7(2) . . . . ?
N2A P2A N8A C15A -135.6(4) . . . . ?
N2A P2A N8A C21A 71.1(4) . . . . ?
N2A P2A N9A C16A 105.0(4) . . . . ?
N2A P2A N9A C17A -49.4(3) . . . . ?
N2A P2A N10A C27A -14.9(4) . . . . ?
N2A P2A N10A C25A 179.6(4) . . . . ?
N8A P2A N2A Na1A 22.2(2) . . . . ?
N8A P2A N9A C16A -14.9(4) . . . . ?
N8A P2A N9A C17A -169.4(3) . . . . ?
N8A P2A N10A C27A 113.8(4) . . . . ?
N8A P2A N10A C25A -51.7(4) . . . . ?
N8A C15A C16A N9A -38.8(5) . . . . ?
N9A P2A N2A Na1A -86.0(2) . . . . ?
N9A P2A N8A Na1A 106.3(2) . . . . ?
N9A P2A N8A C15A -9.6(4) . . . . ?
N9A P2A N8A C21A -162.9(3) . . . . ?
N9A P2A N10A C27A -149.0(4) . . . . ?
N9A P2A N10A C25A 45.6(4) . . . . ?
N10A P2A N2A Na1A 148.7(2) . . . . ?
N10A P2A N8A Na1A -147.4(2) . . . . ?
N10A P2A N8A C15A 96.8(3) . . . . ?
N10A P2A N8A C21A -56.6(4) . . . . ?
N10A P2A N9A C16A -126.3(3) . . . . ?
N10A P2A N9A C17A 79.2(3) . . . . ?
C15A N8A C21A C22A -174.7(4) . . . . ?
C15A N8A C21A C23A 65.7(5) . . . . ?
C15A N8A C21A C24A -53.1(5) . . . . ?
C16A N9A C17A C18A -54.8(5) . . . . ?
C16A N9A C17A C19A -173.2(4) . . . . ?
C16A N9A C17A C20A 64.5(5) . . . . ?
C21A N8A C15A C16A -173.5(4) . . . . ?
C17A N9A C16A C15A -169.9(3) . . . . ?
C27A N10A C25A C26A 68.8(7) . . . . ?
C25A N10A C27A C28A -93.3(9) . . . . ?
P4A N15A C44A C43A -31.2(4) . . . . ?
P4A N15A C45A C46A 40.2(4) . . . . ?
P4A N15A C45A C47A -78.8(3) . . . . ?
P4A N15A C45A C48A 161.1(3) . . . . ?
P4A N14A C43A C44A -25.2(5) . . . . ?
P4A N14A C49A C52A 155.8(3) . . . . ?
P4A N14A C49A C50A 37.8(4) . . . . ?
P4A N14A C49A C51A -85.1(4) . . . . ?
P4A N16A C55A C56A 136.6(6) . . . . ?
P4A N16A C53A C54A 112.9(5) . . . . ?
N4A P4A N15A C44A -110.8(3) . . . . ?
N4A P4A N15A C45A 36.7(3) . . . . ?
N4A P4A N14A C43A 131.4(4) . . . . ?
N4A P4A N14A C49A -65.1(4) . . . . ?
N4A P4A N16A C55A -4.9(4) . . . . ?
N4A P4A N16A C53A -172.0(4) . . . . ?
N15A P4A N14A C43A 6.6(4) . . . . ?
N15A P4A N14A C49A 170.1(3) . . . . ?
N15A P4A N16A C55A 125.8(4) . . . . ?
N15A P4A N16A C53A -41.2(4) . . . . ?
N15A C44A C43A N14A 34.5(5) . . . . ?
N14A P4A N15A C44A 15.2(3) . . . . ?
N14A P4A N15A C45A 162.6(3) . . . . ?
N14A P4A N16A C55A -137.5(4) . . . . ?
N14A P4A N16A C53A 55.4(4) . . . . ?
N16A P4A N15A C44A 122.4(3) . . . . ?
N16A P4A N15A C45A -90.1(3) . . . . ?
N16A P4A N14A C43A -100.7(4) . . . . ?
N16A P4A N14A C49A 62.8(4) . . . . ?
C44A N15A C45A C46A -174.1(4) . . . . ?
C44A N15A C45A C47A 66.9(4) . . . . ?
C44A N15A C45A C48A -53.3(5) . . . . ?
C43A N14A C49A C52A -41.6(5) . . . . ?
C43A N14A C49A C50A -159.7(4) . . . . ?
C43A N14A C49A C51A 77.5(5) . . . . ?
C45A N15A C44A C43A 179.4(3) . . . . ?
C49A N14A C43A C44A 170.2(4) . . . . ?
C55A N16A C53A C54A -54.6(7) . . . . ?
C53A N16A C55A C56A -55.6(8) . . . . ?
P3A N12A C30A C29A -34.5(4) . . . . ?
P3A N12A C31A C32A 37.1(4) . . . . ?
P3A N12A C31A C33A -81.6(3) . . . . ?
P3A N12A C31A C34A 157.9(3) . . . . ?
P3A N11A C29A C30A -15.3(5) . . . . ?
P3A N11A C35A C38A 107.1(3) . . . . ?
P3A N11A C35A C36A -11.4(4) . . . . ?
P3A N11A C35A C37A -133.7(3) . . . . ?
P3A N13A C41A C42A 130.5(6) . . . . ?
P3A N13A C39A C40A 115.4(7) . . . . ?
N3A P3A N12A C30A -102.9(3) . . . . ?
N3A P3A N12A C31A 42.3(3) . . . . ?
N3A P3A N11A C29A 119.0(4) . . . . ?
N3A P3A N11A C35A -62.1(4) . . . . ?
N3A P3A N13A C41A -22.8(4) . . . . ?
N3A P3A N13A C39A 168.2(4) . . . . ?
N12A P3A N11A C29A -3.9(4) . . . . ?
N12A P3A N11A C35A 174.9(3) . . . . ?
N12A P3A N13A C41A 107.0(4) . . . . ?
N12A P3A N13A C39A -62.0(4) . . . . ?
N12A C30A C29A N11A 30.7(5) . . . . ?
N11A P3A N12A C30A 22.9(3) . . . . ?
N11A P3A N12A C31A 168.2(3) . . . . ?
N11A P3A N13A C41A -156.2(4) . . . . ?
N11A P3A N13A C39A 34.8(4) . . . . ?
N13A P3A N12A C30A 129.9(3) . . . . ?
N13A P3A N12A C31A -84.8(3) . . . . ?
N13A P3A N11A C29A -112.4(4) . . . . ?
N13A P3A N11A C35A 66.5(4) . . . . ?
C30A N12A C31A C32A -179.8(4) . . . . ?
C30A N12A C31A C33A 61.5(4) . . . . ?
C30A N12A C31A C34A -59.0(4) . . . . ?
C29A N11A C35A C38A -74.1(5) . . . . ?
C29A N11A C35A C36A 167.4(5) . . . . ?
C29A N11A C35A C37A 45.1(5) . . . . ?
C31A N12A C30A C29A 177.9(3) . . . . ?
C35A N11A C29A C30A 165.8(4) . . . . ?
C41A N13A C39A C40A -54.1(9) . . . . ?
C39A N13A C41A C42A -59.8(8) . . . . ?
P1B N5B C1B C2B 28.7(3) . . . . ?
P1B N5B C7B C10B -28.7(3) . . . . ?
P1B N5B C7B C8B -147.6(3) . . . . ?
P1B N5B C7B C9B 92.4(3) . . . . ?
P1B N6B C2B C1B 31.8(3) . . . . ?
P1B N6B C3B C4B 79.5(3) . . . . ?
P1B N6B C3B C5B -38.8(3) . . . . ?
P1B N6B C3B C6B -160.5(3) . . . . ?
P1B N7B C13B C14B -142.9(6) . . . . ?
P1B N7B C11B C12B -111.4(7) . . . . ?
N1B P1B N5B C1B -133.4(3) . . . . ?
N1B P1B N5B C7B 73.8(3) . . . . ?
N1B P1B N5B Na1B -21.94(18) . . . . ?
N1B P1B N6B C2B 107.5(3) . . . . ?
N1B P1B N6B C3B -37.8(3) . . . . ?
N1B P1B N7B C13B 5.7(4) . . . . ?
N1B P1B N7B C11B 175.6(4) . . . . ?
N5B P1B N1B Na1B 25.2(2) . . . . ?
N5B P1B N6B C2B -13.7(3) . . . . ?
N5B P1B N6B C3B -159.0(2) . . . . ?
N5B P1B N7B C13B 135.7(4) . . . . ?
N5B P1B N7B C11B -54.4(4) . . . . ?
N5B C1B C2B N6B -37.2(4) . . . . ?
N6B P1B N1B Na1B -83.1(2) . . . . ?
N6B P1B N5B C1B -9.6(3) . . . . ?
N6B P1B N5B C7B -162.4(2) . . . . ?
N6B P1B N5B Na1B 101.86(18) . . . . ?
N6B P1B N7B C13B -126.7(4) . . . . ?
N6B P1B N7B C11B 43.2(4) . . . . ?
N7B P1B N1B Na1B 151.2(2) . . . . ?
N7B P1B N5B C1B 97.9(3) . . . . ?
N7B P1B N5B C7B -54.9(3) . . . . ?
N7B P1B N5B Na1B -150.65(19) . . . . ?
N7B P1B N6B C2B -123.3(3) . . . . ?
N7B P1B N6B C3B 91.5(3) . . . . ?
C1B N5B C7B C10B 179.9(3) . . . . ?
C1B N5B C7B C8B 61.0(3) . . . . ?
C1B N5B C7B C9B -59.0(3) . . . . ?
C2B N6B C3B C4B -63.9(3) . . . . ?
C2B N6B C3B C5B 177.8(3) . . . . ?
C2B N6B C3B C6B 56.1(4) . . . . ?
C7B N5B C1B C2B -176.4(3) . . . . ?
C3B N6B C2B C1B 178.6(3) . . . . ?
C13B N7B C11B C12B 58.9(8) . . . . ?
C11B N7B C13B C14B 46.6(8) . . . . ?
P2B N8B C15B C16B 27.4(4) . . . . ?
P2B N8B C21B C22B -17.1(4) . . . . ?
P2B N8B C21B C23B -136.5(4) . . . . ?
P2B N8B C21B C24B 104.4(4) . . . . ?
P2B N9B C16B C15B 33.8(4) . . . . ?
P2B N9B C17B C18B 84.7(3) . . . . ?
P2B N9B C17B C19B -34.2(3) . . . . ?
P2B N9B C17B C20B -156.1(3) . . . . ?
P2B N10B C27B C28B 86.8(8) . . . . ?
P2B N10B C25B C26B -123.2(5) . . . . ?
N2B P2B N8B C15B -131.2(3) . . . . ?
N2B P2B N8B C21B 76.4(3) . . . . ?
N2B P2B N9B C16B 105.2(3) . . . . ?
N2B P2B N9B C17B -41.8(3) . . . . ?
N2B P2B N10B C27B -13.5(4) . . . . ?
N2B P2B N10B C25B 171.1(4) . . . . ?
N8B P2B N2B Na1B 18.2(2) . . . . ?
N8B P2B N9B C16B -16.1(3) . . . . ?
N8B P2B N9B C17B -163.1(3) . . . . ?
N8B P2B N10B C27B 117.0(3) . . . . ?
N8B P2B N10B C25B -58.5(4) . . . . ?
N8B C15B C16B N9B -37.6(4) . . . . ?
N9B P2B N2B Na1B -90.0(2) . . . . ?
N9B P2B N8B C15B -7.4(3) . . . . ?
N9B P2B N8B C21B -159.8(3) . . . . ?
N9B P2B N10B C27B -145.5(3) . . . . ?
N9B P2B N10B C25B 39.1(4) . . . . ?
N10B P2B N2B Na1B 144.9(2) . . . . ?
N10B P2B N8B C15B 99.7(3) . . . . ?
N10B P2B N8B C21B -52.6(3) . . . . ?
N10B P2B N9B C16B -126.0(3) . . . . ?
N10B P2B N9B C17B 87.0(3) . . . . ?
C15B N8B C21B C22B -168.3(4) . . . . ?
C15B N8B C21B C23B 72.4(4) . . . . ?
C15B N8B C21B C24B -46.8(4) . . . . ?
C16B N9B C17B C18B -60.5(4) . . . . ?
C16B N9B C17B C19B -179.4(4) . . . . ?
C16B N9B C17B C20B 58.7(4) . . . . ?
C21B N8B C15B C16B -177.6(3) . . . . ?
C17B N9B C16B C15B -177.2(3) . . . . ?
C27B N10B C25B C26B 61.2(7) . . . . ?
C25B N10B C27B C28B -97.5(9) . . . . ?
P4B N15B C44B C43B -31.8(4) . . . . ?
P4B N15B C45B C46B 40.1(3) . . . . ?
P4B N15B C45B C47B -78.7(3) . . . . ?
P4B N15B C45B C48B 161.1(3) . . . . ?
P4B N14B C43B C44B -25.4(4) . . . . ?
P4B N14B C49B C52B 148.7(3) . . . . ?
P4B N14B C49B C50B 30.3(3) . . . . ?
P4B N14B C49B C51B -91.7(3) . . . . ?
P4B N16B C55B C56B 128.2(6) . . . . ?
P4B N16B C53B C54B 108.6(5) . . . . ?
N4B P4B N15B C44B -108.9(3) . . . . ?
N4B P4B N15B C45B 38.4(3) . . . . ?
N4B P4B N14B C43B 129.1(3) . . . . ?
N4B P4B N14B C49B -69.1(3) . . . . ?
N4B P4B N16B C55B -4.3(4) . . . . ?
N4B P4B N16B C53B -173.4(3) . . . . ?
N15B P4B N4B Ce1 83.0(9) . . . . ?
N15B P4B N14B C43B 6.5(3) . . . . ?
N15B P4B N14B C49B 168.3(3) . . . . ?
N15B P4B N16B C55B 126.0(3) . . . . ?
N15B P4B N16B C53B -43.0(4) . . . . ?
N15B C44B C43B N14B 35.2(4) . . . . ?
N14B P4B N4B Ce1 -26.1(9) . . . . ?
N14B P4B N15B C44B 15.6(3) . . . . ?
N14B P4B N15B C45B 162.8(3) . . . . ?
N14B P4B N16B C55B -137.0(4) . . . . ?
N14B P4B N16B C53B 54.0(4) . . . . ?
N16B P4B N4B Ce1 -151.9(8) . . . . ?
N16B P4B N15B C44B 122.8(3) . . . . ?
N16B P4B N15B C45B -89.9(3) . . . . ?
N16B P4B N14B C43B -101.6(3) . . . . ?
N16B P4B N14B C49B 60.2(3) . . . . ?
C44B N15B C45B C46B -174.6(4) . . . . ?
C44B N15B C45B C47B 66.7(4) . . . . ?
C44B N15B C45B C48B -53.5(4) . . . . ?
C43B N14B C49B C52B -50.6(4) . . . . ?
C43B N14B C49B C50B -169.1(4) . . . . ?
C43B N14B C49B C51B 68.9(4) . . . . ?
C45B N15B C44B C43B 178.8(3) . . . . ?
C49B N14B C43B C44B 171.9(3) . . . . ?
C55B N16B C53B C54B -60.9(6) . . . . ?
C53B N16B C55B C56B -62.2(7) . . . . ?
P3B N12B C30B C29B -30.3(4) . . . . ?
P3B N12B C31B C32B 34.8(4) . . . . ?
P3B N12B C31B C33B -84.1(3) . . . . ?
P3B N12B C31B C34B 155.7(3) . . . . ?
P3B N11B C29B C30B -26.0(4) . . . . ?
P3B N11B C35B C36B 154.8(3) . . . . ?
P3B N11B C35B C37B 36.3(3) . . . . ?
P3B N11B C35B C38B -85.5(3) . . . . ?
P3B N13B C41B C42B 137.0(6) . . . . ?
P3B N13B C39B C40B 104.4(7) . . . . ?
N3B P3B N12B C30B -110.8(3) . . . . ?
N3B P3B N12B C31B 40.5(3) . . . . ?
N3B P3B N11B C29B 131.2(4) . . . . ?
N3B P3B N11B C35B -66.2(3) . . . . ?
N3B P3B N13B C41B -11.2(4) . . . . ?
N3B P3B N13B C39B -173.5(3) . . . . ?
N12B P3B N11B C29B 7.7(3) . . . . ?
N12B P3B N11B C35B 170.3(3) . . . . ?
N12B P3B N13B C41B 119.8(4) . . . . ?
N12B P3B N13B C39B -42.4(4) . . . . ?
N12B C30B C29B N11B 34.5(4) . . . . ?
N11B P3B N12B C30B 14.0(3) . . . . ?
N11B P3B N12B C31B 165.4(3) . . . . ?
N11B P3B N13B C41B -143.1(4) . . . . ?
N11B P3B N13B C39B 54.6(4) . . . . ?
N13B P3B N12B C30B 120.8(3) . . . . ?
N13B P3B N12B C31B -87.8(3) . . . . ?
N13B P3B N11B C29B -100.7(3) . . . . ?
N13B P3B N11B C35B 61.9(3) . . . . ?
C30B N12B C31B C32B -175.5(4) . . . . ?
C30B N12B C31B C33B 65.7(4) . . . . ?
C30B N12B C31B C34B -54.6(4) . . . . ?
C29B N11B C35B C36B -43.7(4) . . . . ?
C29B N11B C35B C37B -162.3(4) . . . . ?
C29B N11B C35B C38B 75.9(4) . . . . ?
C31B N12B C30B C29B 176.2(3) . . . . ?
C35B N11B C29B C30B 170.6(3) . . . . ?
C41B N13B C39B C40B -58.6(8) . . . . ?
C39B N13B C41B C42B -59.8(8) . . . . ?
Na1B N5B C1B C2B -57.9(3) . . . . ?
Na1B N5B C7B C10B 54.9(3) . . . . ?
Na1B N5B C7B C8B -64.0(3) . . . . ?
Na1B N5B C7B C9B 176.0(3) . . . . ?
C2S_1 O1S_1 C3S_1 C4S_1 -179.6(7) . . . . ?
C3S_1 O1S_1 C2S_1 C1S_1 -175.8(6) . . . . ?
